data_1572664
loop_
_publ_author_name
'Tran, Ba L.'
'Fuller, 3rd, Jack T'
'Erickson, Jeremy D.'
'Ginovska, Bojana'
'Raugei, Simone'

_publ_section_title
;
 Direct observation of &#x3b2;-alkynyl eliminations from unstrained
 propargylic alkoxide Cu(i) complexes by C-C bond cleavage.
;
_journal_issue 42
_journal_name_full 'Chemical science'
_journal_page_first 17481
_journal_page_last 17489
_journal_paper_doi 10.1039/d4sc02982h
_journal_volume 15
_journal_year 2024
_chemical_formula_moiety 'C75 H55 Cl2 Cu N2, 3(C4 H8 O)'
_chemical_formula_sum 'C87 H79 Cl2 Cu N2 O3'
_chemical_formula_weight 1334.96
_space_group_crystal_system triclinic
_space_group_IT_number 2
_space_group_name_Hall '-P 1'
_space_group_name_H-M_alt 'P -1'
_atom_sites_solution_hydrogens geom
_audit_creation_date 2024-03-06
_audit_creation_method
;
Olex2 1.5
(compiled 2024.02.16 svn.r378c4104 for OlexSys, GUI svn.r6928)
;
_audit_update_record
;
2024-04-04 deposited with the CCDC.	2024-09-17 downloaded from the CCDC.
;
_cell_angle_alpha 88.045(10)
_cell_angle_beta 89.523(12)
_cell_angle_gamma 84.392(12)
_cell_formula_units_Z 4
_cell_length_a 14.389(6)
_cell_length_b 19.498(9)
_cell_length_c 25.095(11)
_cell_measurement_reflns_used 9990
_cell_measurement_temperature 100(2)
_cell_measurement_theta_max 25.66
_cell_measurement_theta_min 2.17
_cell_volume 7003(5)
_computing_cell_refinement 'SAINT V8.40B (?, 2016)'
_computing_data_reduction 'SAINT V8.40B (?, 2016)'
_computing_molecular_graphics 'Olex2 1.5 (Dolomanov et al., 2009)'
_computing_publication_material 'Olex2 1.5 (Dolomanov et al., 2009)'
_computing_structure_refinement 'SHELXL 2018/3 (Sheldrick, 2015)'
_computing_structure_solution 'SHELXT 2018/2 (Sheldrick, 2018)'
_diffrn_ambient_temperature 100.00
_diffrn_measured_fraction_theta_full 1.000
_diffrn_measured_fraction_theta_max 0.998
_diffrn_measurement_device_type 'Bruker APEX-II CCD'
_diffrn_measurement_method '\f and \w scans'
_diffrn_radiation_type MoK\a
_diffrn_radiation_wavelength 0.71073
_diffrn_reflns_av_R_equivalents 0.0530
_diffrn_reflns_av_unetI/netI 0.0211
_diffrn_reflns_Laue_measured_fraction_full 1.000
_diffrn_reflns_Laue_measured_fraction_max 0.998
_diffrn_reflns_limit_h_max 17
_diffrn_reflns_limit_h_min -17
_diffrn_reflns_limit_k_max 23
_diffrn_reflns_limit_k_min -23
_diffrn_reflns_limit_l_max 30
_diffrn_reflns_limit_l_min -30
_diffrn_reflns_number 344521
_diffrn_reflns_point_group_measured_fraction_full 1.000
_diffrn_reflns_point_group_measured_fraction_max 0.998
_diffrn_reflns_theta_full 25.242
_diffrn_reflns_theta_max 25.643
_diffrn_reflns_theta_min 1.887
_exptl_absorpt_coefficient_mu 0.441
_exptl_absorpt_correction_T_max 0.7453
_exptl_absorpt_correction_T_min 0.7125
_exptl_absorpt_correction_type multi-scan
_exptl_absorpt_process_details
;
SADABS-2016/2 (Bruker,2016/2) was used for absorption correction.
wR2(int) was 0.0835 before and 0.0578 after correction.
The Ratio of minimum to maximum transmission is 0.9560.
The \l/2 correction factor is Not present.
;
_exptl_crystal_colour 'clear colourless'
_exptl_crystal_colour_lustre clear
_exptl_crystal_colour_primary colourless
_exptl_crystal_density_diffrn 1.266
_exptl_crystal_description block
_exptl_crystal_F_000 2808
_exptl_crystal_size_max 0.24
_exptl_crystal_size_mid 0.13
_exptl_crystal_size_min 0.123
_refine_diff_density_max 1.538
_refine_diff_density_min -0.890
_refine_diff_density_rms 0.066
_refine_ls_extinction_method none
_refine_ls_goodness_of_fit_ref 1.045
_refine_ls_hydrogen_treatment constr
_refine_ls_matrix_type full
_refine_ls_number_parameters 1711
_refine_ls_number_reflns 26438
_refine_ls_number_restraints 75
_refine_ls_restrained_S_all 1.048
_refine_ls_R_factor_all 0.0611
_refine_ls_R_factor_gt 0.0534
_refine_ls_shift/su_max 0.002
_refine_ls_shift/su_mean 0.000
_refine_ls_structure_factor_coef Fsqd
_refine_ls_weighting_details 'w=1/[\s^2^(Fo^2^)+(0.0571P)^2^+12.5581P] where P=(Fo^2^+2Fc^2^)/3'
_refine_ls_weighting_scheme calc
_refine_ls_wR_factor_gt 0.1322
_refine_ls_wR_factor_ref 0.1375
_reflns_Friedel_coverage 0.000
_reflns_number_gt 23166
_reflns_number_total 26438
_reflns_threshold_expression 'I > 2\s(I)'
_cod_data_source_file d4sc02982h3.cif
_cod_data_source_block ba139_final_a
_cod_depositor_comments 'Adding full bibliography for 1572662--1572672.cif.'
_cod_database_code 1572664
_shelx_shelxl_version_number 2018/3
_shelx_space_group_comment
;
The symmetry employed for this shelxl refinement is uniquely defined
by the following loop, which should always be used as a source of
symmetry information in preference to the above space-group names.
They are only intended as comments.
;
_shelx_estimated_absorpt_t_max 0.948
_shelx_estimated_absorpt_t_min 0.902
_olex2_refinement_description
;
1. Fixed Uiso
 At 1.2 times of:
  All C(H) groups, All C(H,H) groups
2. Restrained distances
 C153-C152 = C153-C154
 1.44 with sigma of 0.02
 C152-C151 = O1-C154
 1.53 with sigma of 0.02
 C151-O1
 1.54 with sigma of 0.02
 C153-C151 = C153-O1 = C152-O1 = C151-C154
 2.38 with sigma of 0.04
 C152-C151 \\sim C151-O1 \\sim O1-C154
 with sigma of 0.02
 C153-C152 \\sim C153-C154
 with sigma of 0.02
 C153-C151 \\sim C153-O1
 with sigma of 0.04
 C151-C154 \\sim C152-O1
 with sigma of 0.04
3. Uiso/Uaniso restraints and constraints
C153 \\sim C152 \\sim C151 \\sim O1 \\sim C154: within 2A with sigma of 0.04
and sigma for terminal atoms of 0.08 within 2A
4. Rigid body (RIGU) restrains
 C153, C152, C151, O1, C154
 with sigma for 1-2 distances of 0.004 and sigma for 1-3 distances of 0.004
5.a Ternary CH refined with riding coordinates:
 C55(H55), C23(H23), C85(H85), C10(H10), C42(H42), C98(H98), C117(H117),
 C130(H130)
5.b Secondary CH2 refined with riding coordinates:
 C172(H17C,H17D), C165(H16M,H16N), C173(H17E,H17F), C167(H16A,H16B), C174(H17G,
 H17H), C169(H16C,H16D), C168(H16E,H16F), C171(H17I,H17J), C164(H16O,H16P),
 C161(H16G,H16H), C170(H17A,H17B), C162(H16I,H16J), C160(H16K,H16L), C159(H15A,
 H15B), C163(H16Q,H16R), C157(H15C,H15D), C158(H15E,H15F), C156(H15G,H15H),
 C166(H16S,H16T), C155(H15I,H15J), C153(H15K,H15L), C152(H15M,H15N), C151(H15O,
 H15P), C154(H15Q,H15R)
5.c Aromatic/amide H refined with riding coordinates:
 C6(H6), C77(H77), C38(H38), C40(H40), C78(H78), C83(H83), C8(H8), C2(H2),
 C3(H3), C81(H81), C18(H18), C113(H113), C123(H123), C115(H115), C63(H63),
 C19(H19), C22(H22), C87(H87), C67(H67), C29(H29), C44(H44), C16(H16),
 C119(H119), C12(H12), C142(H142), C106(H106), C91(H91), C110(H110), C48(H48),
 C35(H35), C100(H100), C20(H20), C15(H15), C122(H122), C138(H138), C13(H13),
 C14(H14), C45(H45), C28(H28), C27(H27), C25(H25), C21(H21), C31(H31), C97(H97),
  C89(H89), C26(H26), C57(H57), C88(H88), C108(H108), C93(H93), C66(H66),
 C65(H65), C64(H64), C90(H90), C125(H125), C121(H121), C71(H71), C101(H101),
 C107(H107), C54(H54), C109(H109), C61(H61), C104(H104), C129(H129), C120(H120),
  C141(H141), C32(H32), C46(H46), C33(H33), C75(H75), C96(H96), C34(H34),
 C94(H94), C50(H50), C58(H58), C47(H47), C148(H148), C150(H150), C139(H139),
 C95(H95), C53(H53), C74(H74), C102(H102), C72(H72), C149(H149), C103(H103),
 C136(H136), C59(H59), C128(H128), C146(H146), C140(H140), C60(H60), C147(H147),
  C127(H127), C126(H126), C73(H73), C52(H52), C132(H132), C51(H51), C135(H135),
 C133(H133), C134(H134)
;
_olex2_submission_special_instructions 'No special instructions were received'

loop_
_space_group_symop_operation_xyz
'x, y, z'
'-x, -y, -z'

loop_
_atom_site_label
_atom_site_type_symbol
_atom_site_fract_x
_atom_site_fract_y
_atom_site_fract_z
_atom_site_U_iso_or_equiv
_atom_site_adp_type
_atom_site_occupancy
_atom_site_site_symmetry_order
_atom_site_calc_flag
_atom_site_refinement_flags_posn
_atom_site_refinement_flags_adp
_atom_site_refinement_flags_occupancy
_atom_site_disorder_assembly
_atom_site_disorder_group
Cu1 Cu 0.79947(2) 0.16267(2) 0.81108(2) 0.02071(8) Uani 1 1 d . . . . .
Cu2 Cu 0.35167(2) 0.67874(2) 0.70768(2) 0.02643(9) Uani 1 1 d . . . . .
Cl1 Cl 0.63314(4) 0.37458(3) 0.99070(2) 0.02417(13) Uani 1 1 d . . . . .
Cl2 Cl 1.00722(5) 0.01148(3) 0.59229(3) 0.02754(14) Uani 1 1 d . . . . .
Cl4 Cl 0.12021(5) 0.87346(4) 0.50877(3) 0.03172(16) Uani 1 1 d . . . . .
Cl3 Cl 0.50520(5) 0.50848(3) 0.91105(3) 0.03215(16) Uani 1 1 d . . . . .
N3 N 0.78191(13) 0.23520(10) 0.70383(8) 0.0155(4) Uani 1 1 d . . . . .
N39 N 0.72791(13) 0.29656(10) 0.76858(8) 0.0154(4) Uani 1 1 d . . . . .
N009 N 0.21895(14) 0.80125(10) 0.73471(8) 0.0170(4) Uani 1 1 d . . . . .
N00A N 0.27392(14) 0.73996(10) 0.80195(8) 0.0170(4) Uani 1 1 d . . . . .
C1 C 0.77391(16) 0.23381(12) 0.75821(9) 0.0157(5) Uani 1 1 d . . . . .
C4 C 0.70481(16) 0.31575(12) 0.82274(9) 0.0159(5) Uani 1 1 d . . . . .
C36 C 0.83460(16) 0.18116(12) 0.67499(9) 0.0162(5) Uani 1 1 d . . . . .
C6 C 0.59815(16) 0.31734(12) 0.89676(10) 0.0181(5) Uani 1 1 d . . . . .
H6 H 0.540689 0.307218 0.912646 0.022 Uiso 1 1 calc R U . . .
O5 O 1.27040(19) 0.44563(13) 0.95680(13) 0.0582(7) Uani 1 1 d . . . . .
C41 C 0.79530(17) 0.11882(12) 0.66680(9) 0.0179(5) Uani 1 1 d . . . . .
C111 C 0.19375(17) 0.82127(12) 0.68006(9) 0.0174(5) Uani 1 1 d . . . . .
C37 C 0.92470(17) 0.19286(12) 0.65700(9) 0.0168(5) Uani 1 1 d . . . . .
C55 C 0.96529(17) 0.26166(12) 0.66517(10) 0.0177(5) Uani 1 1 d . . . . .
H55 H 0.924846 0.286466 0.692388 0.021 Uiso 1 1 calc R U . . .
C39 C 0.93962(18) 0.07815(13) 0.62371(10) 0.0203(5) Uani 1 1 d . . . . .
C77 C 0.22444(17) 0.79820(12) 0.82249(10) 0.0185(5) Uani 1 1 d . . . . .
H77 H 0.216445 0.808691 0.859031 0.022 Uiso 1 1 calc R U . . .
C24 C 0.48422(17) 0.22339(13) 0.84195(10) 0.0208(5) Uani 1 1 d . . . . .
C9 C 0.77042(16) 0.34711(12) 0.85203(9) 0.0163(5) Uani 1 1 d . . . . .
C38 C 0.97790(17) 0.13981(13) 0.63113(10) 0.0191(5) Uani 1 1 d . . . . .
H38 H 1.039267 0.145898 0.618828 0.023 Uiso 1 1 calc R U . . .
C40 C 0.85009(18) 0.06727(13) 0.64079(10) 0.0203(5) Uani 1 1 d . . . . .
H40 H 0.826113 0.024529 0.634708 0.024 Uiso 1 1 calc R U . . .
O3 O 1.1300(2) 0.09700(13) 0.90011(11) 0.0580(7) Uani 1 1 d . . . . .
C30 C 0.50090(17) 0.31998(14) 0.77111(10) 0.0222(5) Uani 1 1 d . . . . .
C62 C 1.06403(17) 0.25125(12) 0.68848(10) 0.0199(5) Uani 1 1 d . . . . .
C17 C 0.85727(17) 0.43524(13) 0.80019(10) 0.0191(5) Uani 1 1 d . . . . .
C56 C 0.96258(17) 0.30906(13) 0.61507(10) 0.0211(5) Uani 1 1 d . . . . .
C78 C 0.18990(17) 0.83697(12) 0.77991(10) 0.0182(5) Uani 1 1 d . . . . .
H78 H 0.153072 0.880105 0.780786 0.022 Uiso 1 1 calc R U . . .
C83 C 0.47099(17) 0.64000(13) 0.87313(10) 0.0208(5) Uani 1 1 d . . . . .
H83 H 0.532211 0.645750 0.884947 0.025 Uiso 1 1 calc R U . . .
C84 C 0.41653(17) 0.69516(12) 0.84872(10) 0.0188(5) Uani 1 1 d . . . . .
C7 C 0.66206(17) 0.35007(13) 0.92563(9) 0.0185(5) Uani 1 1 d . . . . .
C76 C 0.27242(16) 0.74146(12) 0.74752(10) 0.0176(5) Uani 1 1 d . . . . .
C11 C 0.94439(16) 0.34932(13) 0.86612(9) 0.0187(5) Uani 1 1 d . . . . .
C8 C 0.74753(17) 0.36477(12) 0.90431(10) 0.0184(5) Uani 1 1 d . . . . .
H8 H 0.790104 0.386672 0.925132 0.022 Uiso 1 1 calc R U . . .
C5 C 0.61887(16) 0.29950(12) 0.84448(10) 0.0174(5) Uani 1 1 d . . . . .
C23 C 0.54998(17) 0.26639(13) 0.80958(10) 0.0194(5) Uani 1 1 d . . . . .
H23 H 0.588666 0.233187 0.786984 0.023 Uiso 1 1 calc R U . . .
C2 C 0.70841(16) 0.33627(12) 0.72217(10) 0.0178(5) Uani 1 1 d . . . . .
H2 H 0.677508 0.381589 0.719661 0.021 Uiso 1 1 calc R U . . .
C85 C 0.45573(17) 0.76513(12) 0.84051(10) 0.0210(5) Uani 1 1 d . . . . .
H85 H 0.421171 0.789342 0.809797 0.025 Uiso 1 1 calc R U . . .
C3 C 0.74218(17) 0.29753(12) 0.68130(10) 0.0184(5) Uani 1 1 d . . . . .
H3 H 0.739381 0.310293 0.644437 0.022 Uiso 1 1 calc R U . . .
C10 C 0.86313(16) 0.36333(12) 0.82686(9) 0.0174(5) Uani 1 1 d . . . . .
H10 H 0.876094 0.330043 0.797651 0.021 Uiso 1 1 calc R U . . .
C80 C 0.28999(17) 0.62001(13) 0.83810(10) 0.0196(5) Uani 1 1 d . . . . .
C42 C 0.69584(17) 0.10822(12) 0.68596(10) 0.0198(5) Uani 1 1 d . . . . .
H42 H 0.685039 0.135873 0.718660 0.024 Uiso 1 1 calc R U . . .
C81 C 0.34650(18) 0.56596(13) 0.86297(11) 0.0232(5) Uani 1 1 d . . . . .
H81 H 0.324097 0.521963 0.868131 0.028 Uiso 1 1 calc R U . . .
C116 C 0.10809(17) 0.80351(12) 0.66047(10) 0.0189(5) Uani 1 1 d . . . . .
C86 C 0.55888(18) 0.75518(13) 0.82392(11) 0.0223(5) Uani 1 1 d . . . . .
C79 C 0.32683(17) 0.68437(12) 0.83146(9) 0.0180(5) Uani 1 1 d . . . . .
C98 C 0.19237(17) 0.60871(13) 0.81870(10) 0.0212(5) Uani 1 1 d . . . . .
H98 H 0.172333 0.648615 0.793962 0.025 Uiso 1 1 calc R U . . .
C118 C -0.00864(17) 0.82173(14) 0.73479(10) 0.0219(5) Uani 1 1 d . . . . .
C18 C 0.92919(17) 0.45037(14) 0.76477(10) 0.0219(5) Uani 1 1 d . . . . .
H18 H 0.978622 0.415899 0.757611 0.026 Uiso 1 1 calc R U . . .
C117 C 0.03937(17) 0.76910(13) 0.69748(10) 0.0207(5) Uani 1 1 d . . . . .
H117 H 0.077232 0.733927 0.720283 0.025 Uiso 1 1 calc R U . . .
C113 C 0.23226(19) 0.87168(13) 0.59526(10) 0.0225(5) Uani 1 1 d . . . . .
H113 H 0.273133 0.894891 0.572616 0.027 Uiso 1 1 calc R U . . .
C123 C -0.02387(18) 0.80293(15) 0.78821(11) 0.0249(6) Uani 1 1 d . . . . .
H123 H -0.005059 0.757206 0.800763 0.030 Uiso 1 1 calc R U . . .
C43 C 0.68415(17) 0.03344(13) 0.70327(11) 0.0225(5) Uani 1 1 d . . . . .
C99 C 0.11876(18) 0.60878(13) 0.86336(11) 0.0239(5) Uani 1 1 d . . . . .
C105 C 0.19129(17) 0.54363(13) 0.78629(11) 0.0217(5) Uani 1 1 d . . . . .
C115 C 0.08612(18) 0.82036(13) 0.60731(10) 0.0211(5) Uani 1 1 d . . . . .
H115 H 0.029052 0.808966 0.592799 0.025 Uiso 1 1 calc R U . . .
C114 C 0.14850(19) 0.85397(13) 0.57581(10) 0.0220(5) Uani 1 1 d . . . . .
C112 C 0.25663(17) 0.85538(13) 0.64824(10) 0.0197(5) Uani 1 1 d . . . . .
C137 C 0.3340(2) 0.94075(14) 0.70376(10) 0.0249(6) Uani 1 1 d . . . . .
C63 C 1.14362(18) 0.24809(13) 0.65598(11) 0.0250(6) Uani 1 1 d . . . . .
H63 H 1.137413 0.250305 0.618288 0.030 Uiso 1 1 calc R U . . .
C19 C 0.92864(19) 0.51534(15) 0.74012(11) 0.0275(6) Uani 1 1 d . . . . .
H19 H 0.977716 0.525037 0.716319 0.033 Uiso 1 1 calc R U . . .
C82 C 0.43534(18) 0.57658(13) 0.88011(10) 0.0220(5) Uani 1 1 d . . . . .
C49 C 0.61938(18) 0.13609(13) 0.64644(11) 0.0245(6) Uani 1 1 d . . . . .
C22 C 0.78556(19) 0.48651(14) 0.80994(11) 0.0252(6) Uani 1 1 d . . . . .
H22 H 0.736306 0.477054 0.833683 0.030 Uiso 1 1 calc R U . . .
O6 O 1.1645(2) 0.15181(15) 0.54557(11) 0.0678(8) Uani 1 1 d . . . . .
C87 C 0.63060(19) 0.77416(15) 0.85568(12) 0.0282(6) Uani 1 1 d . . . . .
H87 H 0.616386 0.794243 0.889103 0.034 Uiso 1 1 calc R U . . .
C92 C 0.43616(18) 0.81055(13) 0.88887(11) 0.0237(5) Uani 1 1 d . . . . .
C67 C 1.0750(2) 0.24661(14) 0.74364(11) 0.0261(6) Uani 1 1 d . . . . .
H67 H 1.021443 0.248006 0.766105 0.031 Uiso 1 1 calc R U . . .
C29 C 0.39136(18) 0.24671(14) 0.85200(11) 0.0252(6) Uani 1 1 d . . . . .
H29 H 0.367160 0.291394 0.839503 0.030 Uiso 1 1 calc R U . . .
C124 C -0.0298(2) 0.73046(14) 0.66655(10) 0.0267(6) Uani 1 1 d . . . . .
C44 C 0.66945(18) -0.01598(14) 0.66625(12) 0.0262(6) Uani 1 1 d . . . . .
H44 H 0.667908 -0.003731 0.629278 0.031 Uiso 1 1 calc R U . . .
C16 C 0.99125(18) 0.40161(14) 0.88722(10) 0.0232(5) Uani 1 1 d . . . . .
H16 H 0.972048 0.448519 0.878132 0.028 Uiso 1 1 calc R U . . .
C119 C -0.0374(2) 0.88908(15) 0.71711(11) 0.0292(6) Uani 1 1 d . . . . .
H119 H -0.027347 0.902882 0.681016 0.035 Uiso 1 1 calc R U . . .
C12 C 0.97407(19) 0.28063(14) 0.88035(10) 0.0247(5) Uani 1 1 d . . . . .
H12 H 0.942624 0.244706 0.866229 0.030 Uiso 1 1 calc R U . . .
C142 C 0.4055(2) 0.95360(16) 0.73864(11) 0.0310(6) Uani 1 1 d . . . . .
H142 H 0.458499 0.920801 0.742918 0.037 Uiso 1 1 calc R U . . .
C130 C 0.34823(18) 0.87526(14) 0.67139(10) 0.0230(5) Uani 1 1 d . . . . .
H130 H 0.371983 0.836852 0.696628 0.028 Uiso 1 1 calc R U . . .
C106 C 0.19473(19) 0.54840(16) 0.73079(11) 0.0300(6) Uani 1 1 d . . . . .
H106 H 0.200860 0.591735 0.713334 0.036 Uiso 1 1 calc R U . . .
C91 C 0.58166(19) 0.72532(13) 0.77504(12) 0.0272(6) Uani 1 1 d . . . . .
H91 H 0.533565 0.711719 0.753180 0.033 Uiso 1 1 calc R U . . .
C110 C 0.18289(18) 0.47909(14) 0.81122(12) 0.0259(6) Uani 1 1 d . . . . .
H110 H 0.179899 0.475046 0.849009 0.031 Uiso 1 1 calc R U . . .
C48 C 0.6840(2) 0.01524(16) 0.75736(12) 0.0315(6) Uani 1 1 d . . . . .
H48 H 0.692874 0.048863 0.782876 0.038 Uiso 1 1 calc R U . . .
C35 C 0.47721(19) 0.38837(15) 0.78485(12) 0.0292(6) Uani 1 1 d . . . . .
H35 H 0.489920 0.402167 0.819781 0.035 Uiso 1 1 calc R U . . .
C100 C 0.02473(18) 0.61736(14) 0.84783(12) 0.0266(6) Uani 1 1 d . . . . .
H100 H 0.009580 0.625352 0.811228 0.032 Uiso 1 1 calc R U . . .
C20 C 0.8569(2) 0.56598(15) 0.75009(11) 0.0304(6) Uani 1 1 d . . . . .
H20 H 0.856575 0.610269 0.733051 0.037 Uiso 1 1 calc R U . . .
C15 C 1.06646(19) 0.38481(16) 0.92175(11) 0.0297(6) Uani 1 1 d . . . . .
H15 H 1.098244 0.420482 0.935984 0.036 Uiso 1 1 calc R U . . .
C122 C -0.06622(19) 0.85042(16) 0.82312(11) 0.0304(6) Uani 1 1 d . . . . .
H122 H -0.074909 0.837357 0.859503 0.036 Uiso 1 1 calc R U . . .
C138 C 0.2572(2) 0.98952(14) 0.69803(12) 0.0320(6) Uani 1 1 d . . . . .
H138 H 0.208137 0.981617 0.674565 0.038 Uiso 1 1 calc R U . . .
C68 C 0.8001(2) 0.09183(14) 0.86285(11) 0.0299(6) Uani 1 1 d . . . . .
C13 C 1.0488(2) 0.26408(16) 0.91478(11) 0.0299(6) Uani 1 1 d . . . . .
H13 H 1.068027 0.217263 0.924149 0.036 Uiso 1 1 calc R U . . .
C14 C 1.09501(19) 0.31655(16) 0.93537(11) 0.0307(6) Uani 1 1 d . . . . .
H14 H 1.146248 0.305631 0.958794 0.037 Uiso 1 1 calc R U . . .
C45 C 0.6570(2) -0.08331(15) 0.68317(14) 0.0336(7) Uani 1 1 d . . . . .
H45 H 0.648236 -0.117072 0.657754 0.040 Uiso 1 1 calc R U . . .
C28 C 0.33321(19) 0.20442(16) 0.88059(11) 0.0297(6) Uani 1 1 d . . . . .
H28 H 0.270012 0.220711 0.887473 0.036 Uiso 1 1 calc R U . . .
C27 C 0.3678(2) 0.13927(15) 0.89867(11) 0.0310(6) Uani 1 1 d . . . . .
H27 H 0.328037 0.110469 0.917369 0.037 Uiso 1 1 calc R U . . .
C25 C 0.5185(2) 0.15783(14) 0.86133(11) 0.0282(6) Uani 1 1 d . . . . .
H25 H 0.582022 0.141618 0.855268 0.034 Uiso 1 1 calc R U . . .
C21 C 0.7853(2) 0.55185(15) 0.78511(12) 0.0307(6) Uani 1 1 d . . . . .
H21 H 0.736174 0.586598 0.792170 0.037 Uiso 1 1 calc R U . . .
C31 C 0.4809(2) 0.30096(17) 0.71944(11) 0.0316(6) Uani 1 1 d . . . . .
H31 H 0.495871 0.254627 0.709417 0.038 Uiso 1 1 calc R U . . .
C69 C 0.7889(2) 0.04194(14) 0.89235(11) 0.0291(6) Uani 1 1 d . . . . .
C97 C 0.4453(2) 0.78459(14) 0.94106(12) 0.0293(6) Uani 1 1 d . . . . .
H97 H 0.462850 0.736798 0.947502 0.035 Uiso 1 1 calc R U . . .
C70 C 0.7760(2) -0.02069(14) 0.92298(11) 0.0281(6) Uani 1 1 d . . . . .
C89 C 0.7454(2) 0.73498(15) 0.79009(13) 0.0339(7) Uani 1 1 d . . . . .
H89 H 0.808543 0.728519 0.778448 0.041 Uiso 1 1 calc R U . . .
C26 C 0.4605(2) 0.11590(15) 0.88950(12) 0.0331(6) Uani 1 1 d . . . . .
H26 H 0.484588 0.071366 0.902398 0.040 Uiso 1 1 calc R U . . .
C57 C 0.9490(2) 0.28747(15) 0.56391(11) 0.0311(6) Uani 1 1 d . . . . .
H57 H 0.936542 0.241201 0.558734 0.037 Uiso 1 1 calc R U . . .
C88 C 0.7238(2) 0.76362(16) 0.83834(13) 0.0343(7) Uani 1 1 d . . . . .
H88 H 0.772290 0.776457 0.860243 0.041 Uiso 1 1 calc R U . . .
C108 C 0.1815(2) 0.42656(17) 0.72574(14) 0.0383(7) Uani 1 1 d . . . . .
H108 H 0.178081 0.386890 0.705165 0.046 Uiso 1 1 calc R U . . .
C93 C 0.4093(2) 0.88097(14) 0.88069(13) 0.0338(7) Uani 1 1 d . . . . .
H93 H 0.402428 0.899878 0.845388 0.041 Uiso 1 1 calc R U . . .
C66 C 1.1640(2) 0.23993(15) 0.76626(12) 0.0336(7) Uani 1 1 d . . . . .
H66 H 1.170711 0.236725 0.803917 0.040 Uiso 1 1 calc R U . . .
C65 C 1.2425(2) 0.23798(15) 0.73367(14) 0.0353(7) Uani 1 1 d . . . . .
H65 H 1.303003 0.234123 0.748945 0.042 Uiso 1 1 calc R U . . .
C64 C 1.23231(19) 0.24166(14) 0.67897(14) 0.0331(7) Uani 1 1 d . . . . .
H64 H 1.286173 0.239799 0.656715 0.040 Uiso 1 1 calc R U . . .
C90 C 0.6742(2) 0.71537(14) 0.75819(13) 0.0316(6) Uani 1 1 d . . . . .
H90 H 0.688978 0.695178 0.724870 0.038 Uiso 1 1 calc R U . . .
C125 C 0.0010(3) 0.66676(16) 0.64631(12) 0.0379(7) Uani 1 1 d . . . . .
H125 H 0.063241 0.647284 0.652585 0.045 Uiso 1 1 calc R U . . .
C121 C -0.0957(2) 0.91664(18) 0.80493(13) 0.0382(7) Uani 1 1 d . . . . .
H121 H -0.126156 0.948782 0.828525 0.046 Uiso 1 1 calc R U . . .
C71 C 0.6864(2) -0.04158(15) 0.93189(12) 0.0336(7) Uani 1 1 d . . . . .
H71 H 0.633303 -0.013097 0.919179 0.040 Uiso 1 1 calc R U . . .
C101 C -0.0465(2) 0.61432(17) 0.88535(13) 0.0359(7) Uani 1 1 d . . . . .
H101 H -0.109892 0.621131 0.874413 0.043 Uiso 1 1 calc R U . . .
C107 C 0.1892(2) 0.49012(18) 0.70060(12) 0.0373(7) Uani 1 1 d . . . . .
H107 H 0.190797 0.494060 0.662770 0.045 Uiso 1 1 calc R U . . .
C54 C 0.5269(2) 0.12474(15) 0.65922(14) 0.0346(7) Uani 1 1 d . . . . .
H54 H 0.514465 0.099639 0.691169 0.042 Uiso 1 1 calc R U . . .
C109 C 0.17887(19) 0.42084(15) 0.78103(13) 0.0333(7) Uani 1 1 d . . . . .
H109 H 0.174311 0.377157 0.798279 0.040 Uiso 1 1 calc R U . . .
C145 C 0.5855(2) 0.53377(15) 0.64094(13) 0.0354(7) Uani 1 1 d . . . . .
C61 C 0.9829(2) 0.37722(15) 0.62110(12) 0.0356(7) Uani 1 1 d . . . . .
H61 H 0.993316 0.393084 0.655719 0.043 Uiso 1 1 calc R U . . .
C144 C 0.5109(2) 0.58074(16) 0.66153(13) 0.0377(7) Uani 1 1 d . . . . .
C104 C 0.1392(2) 0.59558(17) 0.91699(12) 0.0360(7) Uani 1 1 d . . . . .
H104 H 0.202433 0.589205 0.928211 0.043 Uiso 1 1 calc R U . . .
C129 C -0.1218(2) 0.75754(18) 0.65768(12) 0.0360(7) Uani 1 1 d . . . . .
H129 H -0.144081 0.800532 0.672110 0.043 Uiso 1 1 calc R U . . .
C120 C -0.0807(2) 0.93595(17) 0.75207(13) 0.0394(7) Uani 1 1 d . . . . .
H120 H -0.100111 0.981647 0.739700 0.047 Uiso 1 1 calc R U . . .
C131 C 0.4230(2) 0.88100(18) 0.62812(11) 0.0354(7) Uani 1 1 d . . . . .
C141 C 0.3996(2) 1.01406(17) 0.76706(12) 0.0388(7) Uani 1 1 d . . . . .
H141 H 0.448211 1.022146 0.790729 0.047 Uiso 1 1 calc R U . . .
C143 C 0.4467(2) 0.61991(16) 0.67825(13) 0.0364(7) Uani 1 1 d . . . . .
C32 C 0.4392(2) 0.3492(2) 0.68258(13) 0.0422(8) Uani 1 1 d . . . . .
H32 H 0.425982 0.335750 0.647638 0.051 Uiso 1 1 calc R U . . .
C46 C 0.6574(2) -0.10097(16) 0.73731(14) 0.0393(8) Uani 1 1 d . . . . .
H46 H 0.648469 -0.146779 0.748848 0.047 Uiso 1 1 calc R U . . .
C33 C 0.4168(2) 0.41722(19) 0.69691(13) 0.0422(8) Uani 1 1 d . . . . .
H33 H 0.389061 0.450250 0.671646 0.051 Uiso 1 1 calc R U . . .
C75 C 0.8527(2) -0.06356(16) 0.94262(12) 0.0352(7) Uani 1 1 d . . . . .
H75 H 0.914046 -0.050316 0.937621 0.042 Uiso 1 1 calc R U . . .
C96 C 0.4292(2) 0.82763(17) 0.98405(13) 0.0387(7) Uani 1 1 d . . . . .
H96 H 0.437014 0.809183 1.019434 0.046 Uiso 1 1 calc R U . . .
C34 C 0.4351(2) 0.43665(17) 0.74800(13) 0.0390(7) Uani 1 1 d . . . . .
H34 H 0.419060 0.482881 0.757977 0.047 Uiso 1 1 calc R U . . .
C94 C 0.3925(2) 0.92353(16) 0.92368(15) 0.0434(8) Uani 1 1 d . . . . .
H94 H 0.374285 0.971265 0.917423 0.052 Uiso 1 1 calc R U . . .
C50 C 0.6349(2) 0.17347(18) 0.59996(14) 0.0430(8) Uani 1 1 d . . . . .
H50 H 0.696883 0.181324 0.589907 0.052 Uiso 1 1 calc R U . . .
C58 C 0.9533(3) 0.33266(17) 0.52003(12) 0.0406(8) Uani 1 1 d . . . . .
H58 H 0.943079 0.317044 0.485306 0.049 Uiso 1 1 calc R U . . .
C47 C 0.6709(2) -0.05212(17) 0.77445(13) 0.0400(8) Uani 1 1 d . . . . .
H47 H 0.671149 -0.064298 0.811432 0.048 Uiso 1 1 calc R U . . .
C148 C 0.7296(2) 0.44336(17) 0.59915(14) 0.0415(8) Uani 1 1 d . . . . .
H148 H 0.778634 0.413783 0.584141 0.050 Uiso 1 1 calc R U . . .
C150 C 0.6780(2) 0.53790(17) 0.65450(14) 0.0407(7) Uani 1 1 d . . . . .
H150 H 0.692721 0.571671 0.678645 0.049 Uiso 1 1 calc R U . . .
C139 C 0.2517(3) 1.05017(16) 0.72663(14) 0.0435(8) Uani 1 1 d . . . . .
H139 H 0.198934 1.083208 0.722602 0.052 Uiso 1 1 calc R U . . .
C95 C 0.4018(2) 0.89743(17) 0.97537(14) 0.0427(8) Uani 1 1 d . . . . .
H95 H 0.389618 0.926742 1.004609 0.051 Uiso 1 1 calc R U . . .
C53 C 0.4537(2) 0.14912(17) 0.62653(17) 0.0457(9) Uani 1 1 d . . . . .
H53 H 0.391865 0.139825 0.635777 0.055 Uiso 1 1 calc R U . . .
C74 C 0.8393(3) -0.12585(17) 0.96959(13) 0.0446(8) Uani 1 1 d . . . . .
H74 H 0.891752 -0.154873 0.982418 0.054 Uiso 1 1 calc R U . . .
C102 C -0.0250(2) 0.60131(19) 0.93887(13) 0.0413(8) Uani 1 1 d . . . . .
H102 H -0.073583 0.599076 0.964579 0.050 Uiso 1 1 calc R U . . .
C72 C 0.6744(3) -0.10332(17) 0.95903(13) 0.0438(8) Uani 1 1 d . . . . .
H72 H 0.613282 -0.116719 0.964820 0.053 Uiso 1 1 calc R U . . .
C149 C 0.7495(2) 0.49359(17) 0.63347(15) 0.0435(8) Uani 1 1 d . . . . .
H149 H 0.812449 0.497973 0.642801 0.052 Uiso 1 1 calc R U . . .
C103 C 0.0675(2) 0.5916(2) 0.95452(13) 0.0452(8) Uani 1 1 d . . . . .
H103 H 0.082334 0.582214 0.991026 0.054 Uiso 1 1 calc R U . . .
O4 O 1.0806(3) -0.15459(18) 0.94753(19) 0.1188(18) Uani 1 1 d . . . . .
C136 C 0.4401(3) 0.9453(2) 0.60529(12) 0.0506(10) Uani 1 1 d . . . . .
H136 H 0.406451 0.986247 0.617449 0.061 Uiso 1 1 calc R U . . .
C59 C 0.9721(3) 0.39978(17) 0.52641(13) 0.0464(9) Uani 1 1 d . . . . .
H59 H 0.974164 0.430614 0.496385 0.056 Uiso 1 1 calc R U . . .
C128 C -0.1819(3) 0.7217(2) 0.62761(14) 0.0510(10) Uani 1 1 d . . . . .
H128 H -0.244252 0.740849 0.621247 0.061 Uiso 1 1 calc R U . . .
C172 C 1.1786(3) 0.11015(19) 0.45910(15) 0.0513(9) Uani 1 1 d . . . . .
H17C H 1.228596 0.119428 0.433277 0.062 Uiso 1 1 calc R U . . .
H17D H 1.123480 0.098344 0.439246 0.062 Uiso 1 1 calc R U . . .
C146 C 0.5667(2) 0.48158(18) 0.60746(15) 0.0452(8) Uani 1 1 d . . . . .
H146 H 0.503769 0.476506 0.598418 0.054 Uiso 1 1 calc R U . . .
C140 C 0.3233(3) 1.06217(16) 0.76094(13) 0.0446(8) Uani 1 1 d . . . . .
H140 H 0.319624 1.103501 0.780157 0.054 Uiso 1 1 calc R U . . .
C165 C 1.1788(3) -0.1943(2) 1.01997(16) 0.0521(9) Uani 1 1 d . . . . .
H16M H 1.155498 -0.207887 1.055630 0.062 Uiso 1 1 calc R U . . .
H16N H 1.244787 -0.184558 1.023008 0.062 Uiso 1 1 calc R U . . .
C173 C 1.2119(3) 0.05242(18) 0.49814(16) 0.0508(9) Uani 1 1 d . . . . .
H17E H 1.270738 0.027276 0.485642 0.061 Uiso 1 1 calc R U . . .
H17F H 1.164244 0.019435 0.503305 0.061 Uiso 1 1 calc R U . . .
C60 C 0.9880(3) 0.42177(16) 0.57710(14) 0.0474(9) Uani 1 1 d . . . . .
H60 H 1.002474 0.467675 0.581801 0.057 Uiso 1 1 calc R U . . .
C167 C 1.3263(3) 0.38453(19) 0.94312(18) 0.0549(10) Uani 1 1 d . . . . .
H16A H 1.379420 0.395807 0.920168 0.066 Uiso 1 1 calc R U . . .
H16B H 1.288892 0.353497 0.923787 0.066 Uiso 1 1 calc R U . . .
C147 C 0.6382(3) 0.43652(18) 0.58688(15) 0.0471(8) Uani 1 1 d . . . . .
H147 H 0.623618 0.400966 0.564297 0.056 Uiso 1 1 calc R U . . .
C127 C -0.1506(3) 0.6591(2) 0.60735(14) 0.0566(11) Uani 1 1 d . . . . .
H127 H -0.191286 0.634885 0.586990 0.068 Uiso 1 1 calc R U . . .
C126 C -0.0600(3) 0.63112(19) 0.61652(13) 0.0534(11) Uani 1 1 d . . . . .
H126 H -0.038772 0.587602 0.602634 0.064 Uiso 1 1 calc R U . . .
C174 C 1.2272(3) 0.0889(2) 0.54912(15) 0.0544(10) Uani 1 1 d . . . . .
H17G H 1.211955 0.060144 0.580648 0.065 Uiso 1 1 calc R U . . .
H17H H 1.292865 0.099530 0.551769 0.065 Uiso 1 1 calc R U . . .
C73 C 0.7510(3) -0.14547(16) 0.97770(13) 0.0469(9) Uani 1 1 d . . . . .
H73 H 0.742523 -0.187843 0.996072 0.056 Uiso 1 1 calc R U . . .
C169 C 1.2915(2) 0.3775(2) 1.03715(18) 0.0571(10) Uani 1 1 d . . . . .
H16C H 1.319712 0.378141 1.072953 0.069 Uiso 1 1 calc R U . . .
H16D H 1.236394 0.350802 1.039053 0.069 Uiso 1 1 calc R U . . .
C168 C 1.3617(3) 0.3503(2) 0.99590(19) 0.0613(11) Uani 1 1 d . . . . .
H16E H 1.364033 0.299465 0.994527 0.074 Uiso 1 1 calc R U . . .
H16F H 1.424793 0.363039 1.004084 0.074 Uiso 1 1 calc R U . . .
O2 O 0.6281(3) 0.3300(2) 0.48971(17) 0.1053(13) Uani 1 1 d . . . . .
C52 C 0.4694(3) 0.1867(2) 0.58078(18) 0.0566(11) Uani 1 1 d . . . . .
H52 H 0.418838 0.203501 0.558334 0.068 Uiso 1 1 calc R U . . .
C132 C 0.4728(2) 0.8214(2) 0.61080(15) 0.0556(11) Uani 1 1 d . . . . .
H132 H 0.462046 0.777852 0.626527 0.067 Uiso 1 1 calc R U . . .
C51 C 0.5600(3) 0.1999(2) 0.56747(17) 0.0608(11) Uani 1 1 d . . . . .
H51 H 0.571208 0.227001 0.536307 0.073 Uiso 1 1 calc R U . . .
C171 C 1.1539(3) 0.1708(2) 0.49235(15) 0.0605(11) Uani 1 1 d . . . . .
H17I H 1.194715 0.207407 0.482869 0.073 Uiso 1 1 calc R U . . .
H17J H 1.088376 0.189326 0.485504 0.073 Uiso 1 1 calc R U . . .
C164 C 1.0824(3) -0.2249(2) 0.94909(15) 0.0530(9) Uani 1 1 d . . . . .
H16O H 1.086041 -0.242893 0.912635 0.064 Uiso 1 1 calc R U . . .
H16P H 1.025890 -0.239768 0.967061 0.064 Uiso 1 1 calc R U . . .
C161 C 1.1372(3) -0.0159(2) 0.87054(18) 0.0634(11) Uani 1 1 d . . . . .
H16G H 1.200642 -0.023391 0.854888 0.076 Uiso 1 1 calc R U . . .
H16H H 1.113515 -0.061136 0.878668 0.076 Uiso 1 1 calc R U . . .
C170 C 1.2669(3) 0.4510(2) 1.0132(2) 0.0641(12) Uani 1 1 d . . . . .
H17A H 1.203677 0.469371 1.024793 0.077 Uiso 1 1 calc R U . . .
H17B H 1.312368 0.482212 1.025000 0.077 Uiso 1 1 calc R U . . .
C162 C 1.1366(3) 0.02706(19) 0.91954(17) 0.0581(10) Uani 1 1 d . . . . .
H16I H 1.082494 0.018860 0.942731 0.070 Uiso 1 1 calc R U . . .
H16J H 1.194636 0.015670 0.940235 0.070 Uiso 1 1 calc R U . . .
C160 C 1.0719(3) 0.0287(2) 0.83412(19) 0.0675(12) Uani 1 1 d . . . . .
H16K H 1.086680 0.020319 0.796161 0.081 Uiso 1 1 calc R U . . .
H16L H 1.005931 0.020727 0.841223 0.081 Uiso 1 1 calc R U . . .
C135 C 0.5065(3) 0.9491(4) 0.56472(15) 0.0829(19) Uani 1 1 d . . . . .
H135 H 0.518276 0.992607 0.549278 0.100 Uiso 1 1 calc R U . . .
C159 C 1.0908(4) 0.0990(2) 0.84854(19) 0.0798(15) Uani 1 1 d . . . . .
H15A H 1.134597 0.117464 0.822334 0.096 Uiso 1 1 calc R U . . .
H15B H 1.031960 0.129921 0.847773 0.096 Uiso 1 1 calc R U . . .
C133 C 0.5395(3) 0.8258(4) 0.5697(2) 0.090(2) Uani 1 1 d . . . . .
H133 H 0.573868 0.785250 0.557353 0.108 Uiso 1 1 calc R U . . .
C134 C 0.5546(4) 0.8901(4) 0.54725(19) 0.105(3) Uani 1 1 d . . . . .
H134 H 0.599157 0.893003 0.519309 0.126 Uiso 1 1 calc R U . . .
C163 C 1.1688(4) -0.2498(3) 0.9803(2) 0.097(2) Uani 1 1 d . . . . .
H16Q H 1.224106 -0.255324 0.956526 0.116 Uiso 1 1 calc R U . . .
H16R H 1.161399 -0.294587 0.998891 0.116 Uiso 1 1 calc R U . . .
C157 C 0.7473(4) 0.3244(3) 0.4237(2) 0.0948(19) Uani 1 1 d . . . . .
H15C H 0.816408 0.318176 0.423374 0.114 Uiso 1 1 calc R U . . .
H15D H 0.723710 0.305892 0.390735 0.114 Uiso 1 1 calc R U . . .
C158 C 0.7078(4) 0.2894(3) 0.4735(3) 0.107(2) Uani 1 1 d . . . . .
H15E H 0.691757 0.242736 0.465203 0.129 Uiso 1 1 calc R U . . .
H15F H 0.754720 0.284956 0.502347 0.129 Uiso 1 1 calc R U . . .
C156 C 0.7119(5) 0.3988(3) 0.4293(2) 0.1021(19) Uani 1 1 d . . . . .
H15G H 0.705788 0.423759 0.394266 0.123 Uiso 1 1 calc R U . . .
H15H H 0.752204 0.422778 0.452818 0.123 Uiso 1 1 calc R U . . .
C166 C 1.1213(5) -0.1344(3) 0.9974(3) 0.128(3) Uani 1 1 d . . . . .
H16S H 1.160065 -0.095814 0.990259 0.154 Uiso 1 1 calc R U . . .
H16T H 1.071118 -0.119052 1.022759 0.154 Uiso 1 1 calc R U . . .
C155 C 0.6156(5) 0.3899(4) 0.4551(2) 0.108(2) Uani 1 1 d . . . . .
H15I H 0.593754 0.430903 0.475646 0.129 Uiso 1 1 calc R U . . .
H15J H 0.568895 0.383767 0.427400 0.129 Uiso 1 1 calc R U . . .
C153 C 0.3645(6) 0.4067(5) 0.5249(4) 0.169(4) Uani 1 1 d D U . A 2
H15K H 0.374983 0.452895 0.509879 0.203 Uiso 1 1 calc R U . A 2
H15L H 0.406646 0.395510 0.555631 0.203 Uiso 1 1 calc R U . A 2
C152 C 0.2652(7) 0.4037(5) 0.5410(5) 0.197(5) Uani 1 1 d D U . A 2
H15M H 0.254799 0.416385 0.578579 0.236 Uiso 1 1 calc R U . A 2
H15N H 0.222843 0.434535 0.517820 0.236 Uiso 1 1 calc R U . A 2
C151 C 0.2516(4) 0.3305(3) 0.5336(2) 0.0975(18) Uani 1 1 d D U . A 2
H15O H 0.263574 0.303710 0.567466 0.117 Uiso 1 1 calc R U . A 2
H15P H 0.186491 0.326233 0.522682 0.117 Uiso 1 1 calc R U . A 2
O1 O 0.3150(2) 0.30452(19) 0.49331(17) 0.0887(11) Uani 1 1 d D U . A 2
C154 C 0.3790(5) 0.3549(4) 0.4849(3) 0.128(3) Uani 1 1 d D U . A 2
H15Q H 0.369780 0.376914 0.448931 0.154 Uiso 1 1 calc R U . A 2
H15R H 0.443815 0.332685 0.487008 0.154 Uiso 1 1 calc R U . A 2

loop_
_atom_site_aniso_label
_atom_site_aniso_U_11
_atom_site_aniso_U_22
_atom_site_aniso_U_33
_atom_site_aniso_U_23
_atom_site_aniso_U_13
_atom_site_aniso_U_12
Cu1 0.02755(17) 0.01557(15) 0.01885(15) 0.00206(12) -0.00230(12) -0.00204(12)
Cu2 0.02725(18) 0.02184(17) 0.02985(18) -0.00597(13) 0.00472(14) 0.00085(13)
Cl1 0.0234(3) 0.0333(3) 0.0172(3) -0.0054(2) 0.0030(2) -0.0081(3)
Cl2 0.0282(3) 0.0177(3) 0.0372(4) -0.0082(3) 0.0106(3) -0.0031(2)
Cl4 0.0479(4) 0.0306(4) 0.0184(3) 0.0042(3) -0.0079(3) -0.0143(3)
Cl3 0.0275(3) 0.0176(3) 0.0516(4) 0.0075(3) -0.0171(3) -0.0049(2)
N3 0.0158(10) 0.0127(9) 0.0186(10) -0.0010(8) 0.0014(8) -0.0038(8)
N39 0.0153(9) 0.0138(9) 0.0174(10) -0.0009(8) 0.0014(8) -0.0037(8)
N009 0.0165(10) 0.0161(10) 0.0188(10) -0.0001(8) -0.0004(8) -0.0033(8)
N00A 0.0167(10) 0.0150(10) 0.0200(10) -0.0004(8) -0.0031(8) -0.0050(8)
C1 0.0137(11) 0.0150(11) 0.0193(12) -0.0023(9) 0.0013(9) -0.0061(9)
C4 0.0182(11) 0.0124(11) 0.0171(11) -0.0002(9) 0.0010(9) -0.0015(9)
C36 0.0189(12) 0.0150(11) 0.0148(11) -0.0003(9) -0.0006(9) -0.0024(9)
C6 0.0154(11) 0.0182(12) 0.0211(12) -0.0003(9) 0.0030(9) -0.0038(9)
O5 0.0522(16) 0.0420(14) 0.081(2) 0.0014(13) -0.0066(14) -0.0067(12)
C41 0.0197(12) 0.0172(12) 0.0175(11) 0.0008(9) -0.0010(9) -0.0057(9)
C111 0.0212(12) 0.0145(11) 0.0165(11) -0.0005(9) 0.0002(9) -0.0014(9)
C37 0.0196(12) 0.0163(12) 0.0153(11) -0.0001(9) -0.0013(9) -0.0055(9)
C55 0.0187(12) 0.0158(12) 0.0195(12) -0.0042(9) 0.0032(9) -0.0052(9)
C39 0.0228(13) 0.0169(12) 0.0211(12) -0.0024(10) 0.0028(10) -0.0014(10)
C77 0.0199(12) 0.0183(12) 0.0182(12) -0.0041(9) -0.0011(9) -0.0055(9)
C24 0.0209(12) 0.0233(13) 0.0200(12) -0.0055(10) -0.0008(10) -0.0100(10)
C9 0.0166(11) 0.0139(11) 0.0185(12) 0.0016(9) -0.0002(9) -0.0032(9)
C38 0.0181(12) 0.0189(12) 0.0209(12) -0.0012(10) 0.0026(10) -0.0048(9)
C40 0.0247(13) 0.0155(12) 0.0218(12) -0.0019(9) 0.0007(10) -0.0077(10)
O3 0.0750(19) 0.0381(14) 0.0629(17) -0.0072(12) -0.0098(14) -0.0119(13)
C30 0.0146(12) 0.0300(14) 0.0230(13) 0.0002(11) 0.0022(10) -0.0084(10)
C62 0.0203(12) 0.0122(11) 0.0283(13) -0.0041(10) 0.0000(10) -0.0064(9)
C17 0.0192(12) 0.0215(12) 0.0179(12) 0.0005(10) -0.0029(9) -0.0080(10)
C56 0.0212(12) 0.0175(12) 0.0248(13) 0.0000(10) 0.0035(10) -0.0028(10)
C78 0.0177(12) 0.0157(11) 0.0220(12) -0.0036(9) -0.0001(9) -0.0039(9)
C83 0.0186(12) 0.0194(12) 0.0254(13) 0.0002(10) -0.0041(10) -0.0068(10)
C84 0.0206(12) 0.0178(12) 0.0189(12) -0.0010(9) -0.0012(10) -0.0065(10)
C7 0.0207(12) 0.0193(12) 0.0155(11) -0.0021(9) 0.0016(9) -0.0023(10)
C76 0.0165(11) 0.0163(12) 0.0206(12) -0.0013(9) -0.0009(9) -0.0046(9)
C11 0.0156(11) 0.0238(13) 0.0169(11) -0.0002(10) 0.0034(9) -0.0042(10)
C8 0.0185(12) 0.0174(12) 0.0201(12) -0.0012(9) -0.0032(9) -0.0055(9)
C5 0.0160(11) 0.0139(11) 0.0223(12) -0.0002(9) -0.0002(9) -0.0019(9)
C23 0.0161(11) 0.0208(12) 0.0222(12) -0.0066(10) 0.0022(10) -0.0052(10)
C2 0.0179(12) 0.0154(11) 0.0203(12) 0.0018(9) -0.0003(9) -0.0029(9)
C85 0.0206(12) 0.0157(12) 0.0275(13) 0.0035(10) -0.0035(10) -0.0071(10)
C3 0.0188(12) 0.0185(12) 0.0178(12) 0.0025(9) -0.0010(9) -0.0029(9)
C10 0.0163(11) 0.0186(12) 0.0181(11) -0.0020(9) -0.0003(9) -0.0055(9)
C80 0.0194(12) 0.0186(12) 0.0218(12) -0.0011(10) -0.0017(10) -0.0065(10)
C42 0.0208(12) 0.0170(12) 0.0230(12) -0.0050(10) 0.0033(10) -0.0081(10)
C81 0.0234(13) 0.0159(12) 0.0314(14) 0.0022(10) -0.0050(11) -0.0083(10)
C116 0.0209(12) 0.0145(11) 0.0216(12) -0.0004(9) 0.0002(10) -0.0025(9)
C86 0.0219(13) 0.0150(12) 0.0305(14) 0.0058(10) -0.0031(11) -0.0070(10)
C79 0.0200(12) 0.0161(12) 0.0182(12) 0.0004(9) -0.0029(9) -0.0029(9)
C98 0.0200(12) 0.0185(12) 0.0259(13) 0.0023(10) -0.0062(10) -0.0071(10)
C118 0.0157(12) 0.0291(14) 0.0217(12) 0.0011(10) -0.0033(10) -0.0069(10)
C18 0.0183(12) 0.0264(13) 0.0215(12) -0.0003(10) -0.0010(10) -0.0053(10)
C117 0.0205(12) 0.0208(12) 0.0213(12) 0.0029(10) -0.0024(10) -0.0061(10)
C113 0.0295(14) 0.0198(12) 0.0196(12) -0.0016(10) 0.0038(10) -0.0092(10)
C123 0.0202(13) 0.0313(14) 0.0243(13) 0.0023(11) -0.0023(10) -0.0101(11)
C43 0.0174(12) 0.0205(13) 0.0306(14) 0.0002(10) 0.0019(10) -0.0080(10)
C99 0.0206(13) 0.0193(13) 0.0326(14) -0.0052(11) -0.0034(11) -0.0040(10)
C105 0.0145(11) 0.0224(13) 0.0294(14) -0.0025(10) -0.0035(10) -0.0077(10)
C115 0.0225(13) 0.0176(12) 0.0238(13) -0.0006(10) -0.0045(10) -0.0039(10)
C114 0.0335(14) 0.0166(12) 0.0161(12) 0.0007(9) -0.0034(10) -0.0037(10)
C112 0.0217(12) 0.0173(12) 0.0208(12) -0.0032(10) 0.0007(10) -0.0040(10)
C137 0.0335(15) 0.0251(14) 0.0183(12) 0.0017(10) 0.0021(11) -0.0147(11)
C63 0.0239(13) 0.0209(13) 0.0316(14) -0.0069(11) 0.0024(11) -0.0075(10)
C19 0.0277(14) 0.0327(15) 0.0239(13) 0.0054(11) 0.0011(11) -0.0139(12)
C82 0.0220(13) 0.0164(12) 0.0274(13) 0.0021(10) -0.0054(10) -0.0016(10)
C49 0.0231(13) 0.0176(12) 0.0340(15) -0.0071(11) -0.0027(11) -0.0047(10)
C22 0.0240(13) 0.0246(14) 0.0273(14) 0.0023(11) 0.0033(11) -0.0057(11)
O6 0.101(2) 0.0614(18) 0.0424(15) -0.0094(13) 0.0071(15) -0.0134(17)
C87 0.0254(14) 0.0292(14) 0.0317(15) 0.0010(12) -0.0026(11) -0.0110(11)
C92 0.0204(12) 0.0185(12) 0.0339(14) -0.0016(11) -0.0025(11) -0.0094(10)
C67 0.0292(14) 0.0221(13) 0.0281(14) -0.0013(11) -0.0017(11) -0.0071(11)
C29 0.0206(13) 0.0284(14) 0.0274(14) -0.0015(11) 0.0006(11) -0.0072(11)
C124 0.0333(15) 0.0300(14) 0.0192(12) 0.0049(11) -0.0007(11) -0.0170(12)
C44 0.0226(13) 0.0224(13) 0.0351(15) -0.0028(11) 0.0031(11) -0.0085(10)
C16 0.0226(13) 0.0274(14) 0.0209(12) 0.0029(10) -0.0023(10) -0.0107(11)
C119 0.0299(15) 0.0332(15) 0.0230(13) 0.0034(11) 0.0004(11) 0.0035(12)
C12 0.0254(13) 0.0244(13) 0.0243(13) -0.0010(11) 0.0001(11) -0.0022(11)
C142 0.0344(15) 0.0339(16) 0.0270(14) 0.0007(12) -0.0021(12) -0.0152(13)
C130 0.0222(13) 0.0278(14) 0.0204(12) -0.0016(10) 0.0010(10) -0.0084(11)
C106 0.0255(14) 0.0360(16) 0.0302(15) -0.0021(12) -0.0037(11) -0.0104(12)
C91 0.0271(14) 0.0192(13) 0.0367(15) -0.0009(11) -0.0031(12) -0.0097(11)
C110 0.0209(13) 0.0240(13) 0.0342(15) -0.0032(11) 0.0003(11) -0.0092(10)
C48 0.0281(14) 0.0356(16) 0.0327(15) 0.0035(12) -0.0032(12) -0.0147(12)
C35 0.0261(14) 0.0328(15) 0.0281(14) -0.0004(12) 0.0009(11) -0.0001(12)
C100 0.0220(13) 0.0255(14) 0.0324(15) -0.0068(11) -0.0067(11) -0.0013(11)
C20 0.0368(16) 0.0237(14) 0.0313(15) 0.0082(11) -0.0024(12) -0.0086(12)
C15 0.0259(14) 0.0412(17) 0.0243(14) 0.0031(12) -0.0030(11) -0.0168(12)
C122 0.0231(14) 0.0464(18) 0.0234(14) -0.0012(12) 0.0015(11) -0.0119(12)
C138 0.0432(17) 0.0232(14) 0.0306(15) 0.0013(11) -0.0080(13) -0.0087(12)
C68 0.0413(16) 0.0241(14) 0.0237(14) 0.0012(11) -0.0026(12) -0.0006(12)
C13 0.0289(14) 0.0335(15) 0.0256(14) 0.0014(12) 0.0011(11) 0.0047(12)
C14 0.0190(13) 0.0496(18) 0.0231(13) 0.0054(12) -0.0030(11) -0.0035(12)
C45 0.0256(14) 0.0211(14) 0.056(2) -0.0058(13) 0.0011(13) -0.0092(11)
C28 0.0216(13) 0.0422(17) 0.0267(14) -0.0030(12) 0.0025(11) -0.0106(12)
C27 0.0348(16) 0.0349(16) 0.0263(14) -0.0010(12) 0.0019(12) -0.0187(13)
C25 0.0257(14) 0.0246(14) 0.0349(15) -0.0028(11) 0.0001(12) -0.0056(11)
C21 0.0309(15) 0.0238(14) 0.0365(16) 0.0049(12) 0.0014(12) -0.0014(11)
C31 0.0264(14) 0.0437(17) 0.0274(14) -0.0027(13) -0.0019(11) -0.0153(13)
C69 0.0381(16) 0.0258(14) 0.0226(13) 0.0003(11) 0.0001(12) 0.0015(12)
C97 0.0333(15) 0.0226(14) 0.0332(15) -0.0002(11) 0.0013(12) -0.0087(11)
C70 0.0415(16) 0.0218(13) 0.0199(13) -0.0012(10) 0.0038(11) 0.0019(12)
C89 0.0218(14) 0.0240(14) 0.056(2) 0.0032(13) 0.0043(13) -0.0052(11)
C26 0.0401(17) 0.0241(14) 0.0363(16) 0.0016(12) -0.0015(13) -0.0094(12)
C57 0.0427(17) 0.0246(14) 0.0271(14) -0.0019(11) -0.0031(12) -0.0089(12)
C88 0.0238(14) 0.0366(16) 0.0444(18) 0.0030(14) -0.0054(13) -0.0131(12)
C108 0.0251(15) 0.0397(18) 0.052(2) -0.0247(15) -0.0020(13) -0.0070(13)
C93 0.0386(16) 0.0209(14) 0.0428(17) -0.0003(12) -0.0070(13) -0.0071(12)
C66 0.0400(17) 0.0275(15) 0.0346(16) 0.0010(12) -0.0133(13) -0.0093(13)
C65 0.0264(15) 0.0242(14) 0.056(2) -0.0030(13) -0.0166(14) -0.0050(11)
C64 0.0195(13) 0.0246(14) 0.056(2) -0.0076(13) 0.0028(13) -0.0046(11)
C90 0.0341(15) 0.0195(13) 0.0417(17) -0.0035(12) 0.0068(13) -0.0048(11)
C125 0.054(2) 0.0307(16) 0.0316(16) -0.0009(13) 0.0076(14) -0.0200(14)
C121 0.0341(16) 0.0462(19) 0.0332(16) -0.0079(14) 0.0074(13) 0.0029(14)
C71 0.0435(17) 0.0295(15) 0.0275(15) -0.0051(12) 0.0025(13) -0.0005(13)
C101 0.0191(14) 0.0465(18) 0.0422(17) -0.0125(14) -0.0043(12) 0.0003(12)
C107 0.0292(15) 0.054(2) 0.0307(16) -0.0141(14) -0.0018(12) -0.0086(14)
C54 0.0248(14) 0.0278(15) 0.0517(19) -0.0094(13) 0.0020(13) -0.0025(12)
C109 0.0223(14) 0.0237(14) 0.0556(19) -0.0077(13) 0.0004(13) -0.0086(11)
C145 0.0398(17) 0.0261(15) 0.0398(17) 0.0006(13) 0.0112(14) -0.0021(13)
C61 0.0533(19) 0.0219(14) 0.0319(16) -0.0035(12) 0.0051(14) -0.0051(13)
C144 0.0371(17) 0.0307(16) 0.0458(18) -0.0041(14) 0.0061(14) -0.0059(13)
C104 0.0235(14) 0.0510(19) 0.0334(16) -0.0003(14) -0.0039(12) -0.0035(13)
C129 0.0325(16) 0.0462(18) 0.0319(16) 0.0056(13) -0.0083(13) -0.0183(14)
C120 0.0425(18) 0.0354(17) 0.0375(17) 0.0008(13) 0.0034(14) 0.0095(14)
C131 0.0268(15) 0.060(2) 0.0229(14) -0.0097(14) 0.0034(12) -0.0215(14)
C141 0.054(2) 0.0375(17) 0.0298(15) -0.0039(13) -0.0072(14) -0.0256(15)
C143 0.0347(16) 0.0304(16) 0.0440(18) -0.0065(13) 0.0082(14) -0.0022(13)
C32 0.0353(17) 0.066(2) 0.0281(16) 0.0082(15) -0.0088(13) -0.0205(16)
C46 0.0306(16) 0.0265(15) 0.062(2) 0.0152(14) -0.0050(15) -0.0117(12)
C33 0.0285(16) 0.059(2) 0.0372(17) 0.0208(16) -0.0044(13) -0.0041(15)
C75 0.0442(18) 0.0338(16) 0.0260(14) 0.0045(12) 0.0025(13) 0.0026(13)
C96 0.0462(18) 0.0395(18) 0.0329(16) -0.0075(13) 0.0043(14) -0.0146(14)
C34 0.0320(16) 0.0380(17) 0.0449(18) 0.0085(14) 0.0009(14) 0.0037(13)
C94 0.0468(19) 0.0215(15) 0.063(2) -0.0113(15) -0.0033(16) -0.0037(13)
C50 0.0362(17) 0.049(2) 0.0451(19) 0.0093(15) -0.0120(14) -0.0131(15)
C58 0.062(2) 0.0355(17) 0.0245(15) 0.0012(13) -0.0027(14) -0.0053(15)
C47 0.0385(17) 0.0434(18) 0.0395(17) 0.0163(14) -0.0069(14) -0.0159(14)
C148 0.0429(18) 0.0337(17) 0.0452(19) 0.0056(14) 0.0153(15) 0.0070(14)
C150 0.0407(18) 0.0354(17) 0.0454(19) -0.0062(14) 0.0006(15) 0.0007(14)
C139 0.062(2) 0.0238(15) 0.0450(19) -0.0029(13) -0.0093(16) -0.0026(15)
C95 0.0442(19) 0.0358(17) 0.050(2) -0.0197(15) 0.0053(15) -0.0084(14)
C53 0.0241(15) 0.0338(17) 0.080(3) -0.0162(17) -0.0067(16) 0.0001(13)
C74 0.068(2) 0.0326(17) 0.0289(16) 0.0070(13) 0.0033(15) 0.0137(16)
C102 0.0259(15) 0.060(2) 0.0387(17) -0.0092(15) 0.0044(13) -0.0031(14)
C72 0.062(2) 0.0362(18) 0.0359(17) -0.0066(14) 0.0143(16) -0.0180(16)
C149 0.0385(18) 0.0366(18) 0.054(2) -0.0017(15) -0.0001(15) 0.0055(14)
C103 0.0304(16) 0.073(2) 0.0315(17) -0.0002(16) -0.0011(13) 0.0003(16)
O4 0.129(3) 0.066(2) 0.166(4) 0.059(2) -0.102(3) -0.049(2)
C136 0.047(2) 0.086(3) 0.0248(15) 0.0052(16) -0.0024(14) -0.043(2)
C59 0.072(2) 0.0308(17) 0.0341(17) 0.0115(14) 0.0078(16) 0.0004(16)
C128 0.048(2) 0.072(3) 0.0386(18) 0.0115(18) -0.0157(16) -0.0380(19)
C172 0.056(2) 0.050(2) 0.049(2) -0.0129(17) -0.0068(17) -0.0033(17)
C146 0.0370(18) 0.0404(19) 0.059(2) -0.0111(16) 0.0055(16) -0.0054(14)
C140 0.074(2) 0.0245(16) 0.0384(18) -0.0072(13) -0.0094(17) -0.0156(16)
C165 0.048(2) 0.059(2) 0.050(2) 0.0011(18) -0.0031(17) -0.0089(18)
C173 0.046(2) 0.0378(19) 0.069(3) -0.0025(17) 0.0129(18) -0.0099(15)
C60 0.076(3) 0.0191(15) 0.047(2) 0.0038(13) 0.0121(18) -0.0053(15)
C167 0.0354(18) 0.045(2) 0.084(3) 0.0107(19) 0.0089(18) -0.0108(16)
C147 0.053(2) 0.0361(18) 0.053(2) -0.0133(16) 0.0058(17) -0.0032(15)
C127 0.078(3) 0.070(3) 0.0309(17) 0.0076(17) -0.0107(18) -0.056(2)
C126 0.094(3) 0.041(2) 0.0315(17) -0.0070(15) 0.0119(19) -0.039(2)
C174 0.044(2) 0.073(3) 0.047(2) 0.0195(19) -0.0010(16) -0.0142(19)
C73 0.084(3) 0.0235(16) 0.0335(17) 0.0036(13) 0.0156(17) -0.0080(16)
C169 0.0304(18) 0.061(2) 0.082(3) 0.003(2) -0.0178(18) -0.0120(17)
C168 0.0317(18) 0.053(2) 0.097(3) 0.022(2) -0.007(2) -0.0025(16)
O2 0.135(4) 0.073(2) 0.102(3) -0.004(2) 0.015(3) 0.020(2)
C52 0.039(2) 0.046(2) 0.085(3) -0.006(2) -0.031(2) -0.0012(16)
C132 0.0301(17) 0.091(3) 0.051(2) -0.035(2) 0.0120(15) -0.0190(18)
C51 0.059(2) 0.063(3) 0.061(2) 0.021(2) -0.027(2) -0.015(2)
C171 0.079(3) 0.058(2) 0.042(2) -0.0076(18) 0.000(2) 0.010(2)
C164 0.046(2) 0.071(3) 0.0389(19) 0.0027(18) 0.0010(16) 0.0058(18)
C161 0.082(3) 0.039(2) 0.070(3) -0.0144(19) 0.001(2) -0.002(2)
C170 0.052(2) 0.042(2) 0.102(4) -0.019(2) -0.004(2) -0.0172(18)
C162 0.078(3) 0.038(2) 0.058(2) -0.0044(17) 0.001(2) -0.0016(19)
C160 0.068(3) 0.072(3) 0.066(3) -0.016(2) 0.000(2) -0.021(2)
C135 0.074(3) 0.164(5) 0.0249(18) 0.000(3) 0.0052(19) -0.081(4)
C159 0.127(5) 0.052(3) 0.059(3) -0.009(2) -0.022(3) 0.007(3)
C133 0.045(2) 0.165(6) 0.068(3) -0.069(4) 0.022(2) -0.027(3)
C134 0.067(3) 0.222(8) 0.044(3) -0.043(4) 0.027(2) -0.089(4)
C163 0.088(4) 0.134(5) 0.060(3) -0.041(3) -0.038(3) 0.048(3)
C157 0.101(4) 0.107(4) 0.070(3) -0.031(3) -0.032(3) 0.031(3)
C158 0.085(4) 0.102(5) 0.134(6) -0.036(4) 0.032(4) -0.001(3)
C156 0.135(6) 0.099(5) 0.075(4) -0.005(3) -0.018(4) -0.021(4)
C166 0.140(6) 0.043(3) 0.204(8) 0.016(4) -0.105(6) -0.019(3)
C155 0.138(6) 0.124(5) 0.053(3) 0.015(3) 0.002(3) 0.021(4)
C153 0.212(8) 0.174(8) 0.145(7) 0.009(5) -0.032(6) -0.142(7)
C152 0.223(9) 0.177(8) 0.215(10) -0.116(8) 0.055(8) -0.109(7)
C151 0.120(5) 0.129(5) 0.053(3) 0.011(3) 0.001(3) -0.062(4)
O1 0.0591(19) 0.089(2) 0.119(3) 0.028(2) -0.0078(19) -0.0222(17)
C154 0.092(4) 0.117(5) 0.181(7) 0.057(5) -0.014(4) -0.051(4)

loop_
_atom_type_symbol
_atom_type_description
_atom_type_scat_dispersion_real
_atom_type_scat_dispersion_imag
_atom_type_scat_source
C C 0.0033 0.0016 'International Tables Vol C Tables 4.2.6.8 and 6.1.1.4'
H H 0.0000 0.0000 'International Tables Vol C Tables 4.2.6.8 and 6.1.1.4'
Cl Cl 0.1484 0.1585 'International Tables Vol C Tables 4.2.6.8 and 6.1.1.4'
Cu Cu 0.3201 1.2651 'International Tables Vol C Tables 4.2.6.8 and 6.1.1.4'
N N 0.0061 0.0033 'International Tables Vol C Tables 4.2.6.8 and 6.1.1.4'
O O 0.0106 0.0060 'International Tables Vol C Tables 4.2.6.8 and 6.1.1.4'

loop_
_geom_angle_atom_site_label_1
_geom_angle_atom_site_label_2
_geom_angle_atom_site_label_3
_geom_angle
_geom_angle_site_symmetry_1
_geom_angle_site_symmetry_3
_geom_angle_publ_flag
C68 Cu1 C1 169.08(12) . . ?
C143 Cu2 C76 168.99(13) . . ?
C1 N3 C36 122.89(19) . . ?
C1 N3 C3 111.5(2) . . ?
C3 N3 C36 125.3(2) . . ?
C1 N39 C4 121.02(19) . . ?
C1 N39 C2 112.0(2) . . ?
C2 N39 C4 127.0(2) . . ?
C78 N009 C111 126.0(2) . . ?
C76 N009 C111 122.2(2) . . ?
C76 N009 C78 111.7(2) . . ?
C77 N00A C79 127.4(2) . . ?
C76 N00A C77 111.7(2) . . ?
C76 N00A C79 120.8(2) . . ?
N3 C1 Cu1 132.61(18) . . ?
N39 C1 Cu1 123.36(17) . . ?
N39 C1 N3 103.5(2) . . ?
C9 C4 N39 118.7(2) . . ?
C9 C4 C5 122.7(2) . . ?
C5 C4 N39 118.6(2) . . ?
C41 C36 N3 119.6(2) . . ?
C37 C36 N3 117.9(2) . . ?
C37 C36 C41 122.5(2) . . ?
C7 C6 H6 120.2 . . ?
C7 C6 C5 119.6(2) . . ?
C5 C6 H6 120.2 . . ?
C167 O5 C170 109.8(3) . . ?
C36 C41 C42 121.2(2) . . ?
C40 C41 C36 117.5(2) . . ?
C40 C41 C42 121.3(2) . . ?
C116 C111 N009 118.5(2) . . ?
C112 C111 N009 119.0(2) . . ?
C112 C111 C116 122.5(2) . . ?
C36 C37 C55 121.7(2) . . ?
C38 C37 C36 118.4(2) . . ?
C38 C37 C55 119.9(2) . . ?
C37 C55 H55 106.5 . . ?
C62 C55 C37 112.0(2) . . ?
C62 C55 H55 106.5 . . ?
C56 C55 C37 113.8(2) . . ?
C56 C55 H55 106.5 . . ?
C56 C55 C62 110.9(2) . . ?
C38 C39 Cl2 118.80(19) . . ?
C40 C39 Cl2 118.85(19) . . ?
C40 C39 C38 122.3(2) . . ?
N00A C77 H77 126.9 . . ?
C78 C77 N00A 106.3(2) . . ?
C78 C77 H77 126.9 . . ?
C29 C24 C23 122.6(2) . . ?
C29 C24 C25 118.8(2) . . ?
C25 C24 C23 118.6(2) . . ?
C4 C9 C10 120.8(2) . . ?
C8 C9 C4 118.1(2) . . ?
C8 C9 C10 121.1(2) . . ?
C37 C38 H38 120.5 . . ?
C39 C38 C37 119.0(2) . . ?
C39 C38 H38 120.5 . . ?
C41 C40 H40 119.9 . . ?
C39 C40 C41 120.2(2) . . ?
C39 C40 H40 119.9 . . ?
C159 O3 C162 107.5(3) . . ?
C35 C30 C23 122.5(2) . . ?
C35 C30 C31 118.3(3) . . ?
C31 C30 C23 119.2(2) . . ?
C63 C62 C55 121.9(2) . . ?
C67 C62 C55 119.2(2) . . ?
C67 C62 C63 118.9(2) . . ?
C18 C17 C10 117.9(2) . . ?
C22 C17 C10 123.4(2) . . ?
C22 C17 C18 118.7(2) . . ?
C57 C56 C55 124.3(2) . . ?
C57 C56 C61 118.0(3) . . ?
C61 C56 C55 117.5(2) . . ?
N009 C78 H78 126.7 . . ?
C77 C78 N009 106.6(2) . . ?
C77 C78 H78 126.7 . . ?
C84 C83 H83 120.1 . . ?
C82 C83 H83 120.1 . . ?
C82 C83 C84 119.7(2) . . ?
C83 C84 C85 120.0(2) . . ?
C83 C84 C79 118.4(2) . . ?
C79 C84 C85 121.6(2) . . ?
C6 C7 Cl1 118.95(19) . . ?
C8 C7 Cl1 118.92(19) . . ?
C8 C7 C6 122.1(2) . . ?
N009 C76 Cu2 133.68(18) . . ?
N009 C76 N00A 103.6(2) . . ?
N00A C76 Cu2 121.57(18) . . ?
C16 C11 C10 123.1(2) . . ?
C16 C11 C12 118.8(2) . . ?
C12 C11 C10 118.1(2) . . ?
C9 C8 H8 120.2 . . ?
C7 C8 C9 119.5(2) . . ?
C7 C8 H8 120.2 . . ?
C4 C5 C23 119.6(2) . . ?
C6 C5 C4 118.0(2) . . ?
C6 C5 C23 122.4(2) . . ?
C24 C23 H23 106.0 . . ?
C30 C23 C24 114.6(2) . . ?
C30 C23 C5 110.5(2) . . ?
C30 C23 H23 106.0 . . ?
C5 C23 C24 113.0(2) . . ?
C5 C23 H23 106.0 . . ?
N39 C2 H2 126.8 . . ?
C3 C2 N39 106.4(2) . . ?
C3 C2 H2 126.8 . . ?
C84 C85 H85 106.7 . . ?
C84 C85 C86 110.5(2) . . ?
C84 C85 C92 111.6(2) . . ?
C86 C85 H85 106.7 . . ?
C86 C85 C92 114.2(2) . . ?
C92 C85 H85 106.7 . . ?
N3 C3 H3 126.7 . . ?
C2 C3 N3 106.7(2) . . ?
C2 C3 H3 126.7 . . ?
C9 C10 C17 112.4(2) . . ?
C9 C10 C11 111.9(2) . . ?
C9 C10 H10 106.1 . . ?
C17 C10 C11 113.45(19) . . ?
C17 C10 H10 106.1 . . ?
C11 C10 H10 106.1 . . ?
C81 C80 C79 117.6(2) . . ?
C81 C80 C98 120.5(2) . . ?
C79 C80 C98 121.9(2) . . ?
C41 C42 H42 106.1 . . ?
C43 C42 C41 113.1(2) . . ?
C43 C42 H42 106.1 . . ?
C43 C42 C49 110.8(2) . . ?
C49 C42 C41 113.9(2) . . ?
C49 C42 H42 106.1 . . ?
C80 C81 H81 120.0 . . ?
C82 C81 C80 120.0(2) . . ?
C82 C81 H81 120.0 . . ?
C111 C116 C117 120.6(2) . . ?
C115 C116 C111 118.2(2) . . ?
C115 C116 C117 121.1(2) . . ?
C87 C86 C85 122.8(2) . . ?
C87 C86 C91 118.9(3) . . ?
C91 C86 C85 118.4(2) . . ?
C84 C79 N00A 118.0(2) . . ?
C84 C79 C80 122.4(2) . . ?
C80 C79 N00A 119.3(2) . . ?
C80 C98 H98 106.5 . . ?
C80 C98 C99 113.8(2) . . ?
C80 C98 C105 112.8(2) . . ?
C99 C98 H98 106.5 . . ?
C105 C98 H98 106.5 . . ?
C105 C98 C99 110.1(2) . . ?
C123 C118 C117 119.8(2) . . ?
C119 C118 C117 121.6(2) . . ?
C119 C118 C123 118.7(3) . . ?
C17 C18 H18 119.7 . . ?
C19 C18 C17 120.6(2) . . ?
C19 C18 H18 119.7 . . ?
C116 C117 H117 107.0 . . ?
C118 C117 C116 110.2(2) . . ?
C118 C117 H117 107.0 . . ?
C118 C117 C124 113.0(2) . . ?
C124 C117 C116 112.4(2) . . ?
C124 C117 H117 107.0 . . ?
C114 C113 H113 120.1 . . ?
C114 C113 C112 119.9(2) . . ?
C112 C113 H113 120.1 . . ?
C118 C123 H123 119.6 . . ?
C122 C123 C118 120.7(3) . . ?
C122 C123 H123 119.6 . . ?
C44 C43 C42 121.5(2) . . ?
C48 C43 C42 119.2(2) . . ?
C48 C43 C44 119.2(2) . . ?
C100 C99 C98 116.9(2) . . ?
C104 C99 C98 124.3(2) . . ?
C104 C99 C100 118.5(3) . . ?
C106 C105 C98 119.9(2) . . ?
C106 C105 C110 118.7(2) . . ?
C110 C105 C98 121.3(2) . . ?
C116 C115 H115 120.3 . . ?
C114 C115 C116 119.3(2) . . ?
C114 C115 H115 120.3 . . ?
C113 C114 Cl4 119.1(2) . . ?
C113 C114 C115 122.3(2) . . ?
C115 C114 Cl4 118.5(2) . . ?
C111 C112 C130 120.9(2) . . ?
C113 C112 C111 117.8(2) . . ?
C113 C112 C130 121.3(2) . . ?
C142 C137 C130 117.5(3) . . ?
C138 C137 C142 118.8(3) . . ?
C138 C137 C130 123.6(2) . . ?
C62 C63 H63 120.0 . . ?
C64 C63 C62 120.0(3) . . ?
C64 C63 H63 120.0 . . ?
C18 C19 H19 119.8 . . ?
C20 C19 C18 120.3(2) . . ?
C20 C19 H19 119.8 . . ?
C83 C82 Cl3 118.64(19) . . ?
C81 C82 Cl3 119.51(19) . . ?
C81 C82 C83 121.9(2) . . ?
C54 C49 C42 117.7(3) . . ?
C50 C49 C42 124.6(2) . . ?
C50 C49 C54 117.7(3) . . ?
C17 C22 H22 119.7 . . ?
C17 C22 C21 120.6(2) . . ?
C21 C22 H22 119.7 . . ?
C171 O6 C174 107.8(3) . . ?
C86 C87 H87 120.0 . . ?
C86 C87 C88 120.1(3) . . ?
C88 C87 H87 120.0 . . ?
C97 C92 C85 122.5(2) . . ?
C97 C92 C93 118.2(3) . . ?
C93 C92 C85 119.3(2) . . ?
C62 C67 H67 119.6 . . ?
C62 C67 C66 120.7(3) . . ?
C66 C67 H67 119.6 . . ?
C24 C29 H29 119.8 . . ?
C24 C29 C28 120.3(3) . . ?
C28 C29 H29 119.8 . . ?
C125 C124 C117 118.7(3) . . ?
C125 C124 C129 119.1(3) . . ?
C129 C124 C117 122.2(3) . . ?
C43 C44 H44 119.8 . . ?
C43 C44 C45 120.3(3) . . ?
C45 C44 H44 119.8 . . ?
C11 C16 H16 120.0 . . ?
C11 C16 C15 119.9(3) . . ?
C15 C16 H16 120.0 . . ?
C118 C119 H119 119.9 . . ?
C120 C119 C118 120.2(3) . . ?
C120 C119 H119 119.9 . . ?
C11 C12 H12 119.4 . . ?
C13 C12 C11 121.2(3) . . ?
C13 C12 H12 119.4 . . ?
C137 C142 H142 119.7 . . ?
C141 C142 C137 120.6(3) . . ?
C141 C142 H142 119.7 . . ?
C112 C130 H130 106.9 . . ?
C137 C130 C112 112.4(2) . . ?
C137 C130 H130 106.9 . . ?
C131 C130 C112 111.7(2) . . ?
C131 C130 C137 111.6(2) . . ?
C131 C130 H130 106.9 . . ?
C105 C106 H106 119.7 . . ?
C105 C106 C107 120.7(3) . . ?
C107 C106 H106 119.7 . . ?
C86 C91 H91 119.7 . . ?
C90 C91 C86 120.5(3) . . ?
C90 C91 H91 119.7 . . ?
C105 C110 H110 119.7 . . ?
C109 C110 C105 120.5(3) . . ?
C109 C110 H110 119.7 . . ?
C43 C48 H48 119.7 . . ?
C43 C48 C47 120.5(3) . . ?
C47 C48 H48 119.7 . . ?
C30 C35 H35 119.5 . . ?
C34 C35 C30 120.9(3) . . ?
C34 C35 H35 119.5 . . ?
C99 C100 H100 119.6 . . ?
C101 C100 C99 120.8(3) . . ?
C101 C100 H100 119.6 . . ?
C19 C20 H20 120.1 . . ?
C19 C20 C21 119.8(3) . . ?
C21 C20 H20 120.1 . . ?
C16 C15 H15 119.7 . . ?
C14 C15 C16 120.6(3) . . ?
C14 C15 H15 119.7 . . ?
C123 C122 H122 120.0 . . ?
C121 C122 C123 120.0(3) . . ?
C121 C122 H122 120.0 . . ?
C137 C138 H138 119.8 . . ?
C137 C138 C139 120.4(3) . . ?
C139 C138 H138 119.8 . . ?
C69 C68 Cu1 169.8(3) . . ?
C12 C13 H13 120.2 . . ?
C14 C13 C12 119.5(3) . . ?
C14 C13 H13 120.2 . . ?
C15 C14 C13 120.1(3) . . ?
C15 C14 H14 120.0 . . ?
C13 C14 H14 120.0 . . ?
C44 C45 H45 120.1 . . ?
C46 C45 C44 119.9(3) . . ?
C46 C45 H45 120.1 . . ?
C29 C28 H28 119.9 . . ?
C27 C28 C29 120.2(3) . . ?
C27 C28 H28 119.9 . . ?
C28 C27 H27 120.0 . . ?
C28 C27 C26 120.0(3) . . ?
C26 C27 H27 120.0 . . ?
C24 C25 H25 119.6 . . ?
C26 C25 C24 120.7(3) . . ?
C26 C25 H25 119.6 . . ?
C22 C21 H21 120.0 . . ?
C20 C21 C22 120.0(3) . . ?
C20 C21 H21 120.0 . . ?
C30 C31 H31 119.6 . . ?
C32 C31 C30 120.7(3) . . ?
C32 C31 H31 119.6 . . ?
C68 C69 C70 174.9(3) . . ?
C92 C97 H97 119.5 . . ?
C92 C97 C96 121.0(3) . . ?
C96 C97 H97 119.5 . . ?
C71 C70 C69 120.8(3) . . ?
C75 C70 C69 121.0(3) . . ?
C75 C70 C71 118.2(3) . . ?
C88 C89 H89 120.2 . . ?
C88 C89 C90 119.7(3) . . ?
C90 C89 H89 120.2 . . ?
C27 C26 C25 120.0(3) . . ?
C27 C26 H26 120.0 . . ?
C25 C26 H26 120.0 . . ?
C56 C57 H57 119.6 . . ?
C56 C57 C58 120.9(3) . . ?
C58 C57 H57 119.6 . . ?
C87 C88 H88 119.7 . . ?
C89 C88 C87 120.7(3) . . ?
C89 C88 H88 119.7 . . ?
C107 C108 H108 120.0 . . ?
C107 C108 C109 120.0(3) . . ?
C109 C108 H108 120.0 . . ?
C92 C93 H93 119.7 . . ?
C94 C93 C92 120.6(3) . . ?
C94 C93 H93 119.7 . . ?
C67 C66 H66 120.0 . . ?
C65 C66 C67 119.9(3) . . ?
C65 C66 H66 120.0 . . ?
C66 C65 H65 120.1 . . ?
C64 C65 C66 119.8(3) . . ?
C64 C65 H65 120.1 . . ?
C63 C64 H64 119.7 . . ?
C65 C64 C63 120.7(3) . . ?
C65 C64 H64 119.7 . . ?
C91 C90 C89 120.2(3) . . ?
C91 C90 H90 119.9 . . ?
C89 C90 H90 119.9 . . ?
C124 C125 H125 120.0 . . ?
C124 C125 C126 119.9(4) . . ?
C126 C125 H125 120.0 . . ?
C122 C121 H121 120.1 . . ?
C122 C121 C120 119.7(3) . . ?
C120 C121 H121 120.1 . . ?
C70 C71 H71 119.6 . . ?
C72 C71 C70 120.8(3) . . ?
C72 C71 H71 119.6 . . ?
C100 C101 H101 120.0 . . ?
C100 C101 C102 120.0(3) . . ?
C102 C101 H101 120.0 . . ?
C106 C107 H107 120.0 . . ?
C108 C107 C106 120.1(3) . . ?
C108 C107 H107 120.0 . . ?
C49 C54 H54 119.2 . . ?
C53 C54 C49 121.6(3) . . ?
C53 C54 H54 119.2 . . ?
C110 C109 H109 120.0 . . ?
C108 C109 C110 120.1(3) . . ?
C108 C109 H109 120.0 . . ?
C150 C145 C144 121.7(3) . . ?
C150 C145 C146 117.4(3) . . ?
C146 C145 C144 120.9(3) . . ?
C56 C61 H61 119.6 . . ?
C60 C61 C56 120.8(3) . . ?
C60 C61 H61 119.6 . . ?
C143 C144 C145 178.7(4) . . ?
C99 C104 H104 119.7 . . ?
C99 C104 C103 120.5(3) . . ?
C103 C104 H104 119.7 . . ?
C124 C129 H129 119.8 . . ?
C124 C129 C128 120.5(3) . . ?
C128 C129 H129 119.8 . . ?
C119 C120 C121 120.6(3) . . ?
C119 C120 H120 119.7 . . ?
C121 C120 H120 119.7 . . ?
C136 C131 C130 120.9(3) . . ?
C132 C131 C130 119.0(3) . . ?
C132 C131 C136 120.0(3) . . ?
C142 C141 H141 119.9 . . ?
C140 C141 C142 120.2(3) . . ?
C140 C141 H141 119.9 . . ?
C144 C143 Cu2 176.7(3) . . ?
C31 C32 H32 120.0 . . ?
C33 C32 C31 120.1(3) . . ?
C33 C32 H32 120.0 . . ?
C45 C46 H46 119.9 . . ?
C47 C46 C45 120.3(3) . . ?
C47 C46 H46 119.9 . . ?
C32 C33 H33 120.0 . . ?
C34 C33 C32 119.9(3) . . ?
C34 C33 H33 120.0 . . ?
C70 C75 H75 119.9 . . ?
C70 C75 C74 120.2(3) . . ?
C74 C75 H75 119.9 . . ?
C97 C96 H96 119.9 . . ?
C95 C96 C97 120.3(3) . . ?
C95 C96 H96 119.9 . . ?
C35 C34 H34 120.0 . . ?
C33 C34 C35 120.0(3) . . ?
C33 C34 H34 120.0 . . ?
C93 C94 H94 119.5 . . ?
C95 C94 C93 120.9(3) . . ?
C95 C94 H94 119.5 . . ?
C49 C50 H50 119.7 . . ?
C49 C50 C51 120.6(3) . . ?
C51 C50 H50 119.7 . . ?
C57 C58 H58 119.7 . . ?
C59 C58 C57 120.7(3) . . ?
C59 C58 H58 119.7 . . ?
C48 C47 H47 120.1 . . ?
C46 C47 C48 119.7(3) . . ?
C46 C47 H47 120.1 . . ?
C149 C148 H148 120.4 . . ?
C147 C148 H148 120.4 . . ?
C147 C148 C149 119.3(3) . . ?
C145 C150 H150 119.3 . . ?
C145 C150 C149 121.3(3) . . ?
C149 C150 H150 119.3 . . ?
C138 C139 H139 119.9 . . ?
C140 C139 C138 120.1(3) . . ?
C140 C139 H139 119.9 . . ?
C96 C95 H95 120.5 . . ?
C94 C95 C96 119.0(3) . . ?
C94 C95 H95 120.5 . . ?
C54 C53 H53 119.8 . . ?
C52 C53 C54 120.4(3) . . ?
C52 C53 H53 119.8 . . ?
C75 C74 H74 119.7 . . ?
C73 C74 C75 120.7(3) . . ?
C73 C74 H74 119.7 . . ?
C101 C102 H102 120.2 . . ?
C103 C102 C101 119.6(3) . . ?
C103 C102 H102 120.2 . . ?
C71 C72 H72 119.8 . . ?
C73 C72 C71 120.3(3) . . ?
C73 C72 H72 119.8 . . ?
C148 C149 C150 120.4(3) . . ?
C148 C149 H149 119.8 . . ?
C150 C149 H149 119.8 . . ?
C104 C103 H103 119.8 . . ?
C102 C103 C104 120.4(3) . . ?
C102 C103 H103 119.8 . . ?
C164 O4 C166 107.7(3) . . ?
C131 C136 H136 120.0 . . ?
C135 C136 C131 119.9(5) . . ?
C135 C136 H136 120.0 . . ?
C58 C59 H59 120.4 . . ?
C58 C59 C60 119.2(3) . . ?
C60 C59 H59 120.4 . . ?
C129 C128 H128 120.0 . . ?
C127 C128 C129 120.0(4) . . ?
C127 C128 H128 120.0 . . ?
H17C C172 H17D 108.8 . . ?
C173 C172 H17C 110.7 . . ?
C173 C172 H17D 110.7 . . ?
C171 C172 H17C 110.7 . . ?
C171 C172 H17D 110.7 . . ?
C171 C172 C173 105.0(3) . . ?
C145 C146 H146 119.3 . . ?
C145 C146 C147 121.3(3) . . ?
C147 C146 H146 119.3 . . ?
C141 C140 C139 120.0(3) . . ?
C141 C140 H140 120.0 . . ?
C139 C140 H140 120.0 . . ?
H16M C165 H16N 109.0 . . ?
C163 C165 H16M 111.0 . . ?
C163 C165 H16N 111.0 . . ?
C166 C165 H16M 111.0 . . ?
C166 C165 H16N 111.0 . . ?
C166 C165 C163 103.6(4) . . ?
C172 C173 H17E 111.0 . . ?
C172 C173 H17F 111.0 . . ?
C172 C173 C174 103.9(3) . . ?
H17E C173 H17F 109.0 . . ?
C174 C173 H17E 111.0 . . ?
C174 C173 H17F 111.0 . . ?
C61 C60 H60 119.8 . . ?
C59 C60 C61 120.4(3) . . ?
C59 C60 H60 119.8 . . ?
O5 C167 H16A 110.5 . . ?
O5 C167 H16B 110.5 . . ?
O5 C167 C168 106.0(4) . . ?
H16A C167 H16B 108.7 . . ?
C168 C167 H16A 110.5 . . ?
C168 C167 H16B 110.5 . . ?
C148 C147 C146 120.2(3) . . ?
C148 C147 H147 119.9 . . ?
C146 C147 H147 119.9 . . ?
C128 C127 H127 119.9 . . ?
C128 C127 C126 120.2(3) . . ?
C126 C127 H127 119.9 . . ?
C125 C126 H126 119.8 . . ?
C127 C126 C125 120.3(4) . . ?
C127 C126 H126 119.8 . . ?
O6 C174 C173 104.9(3) . . ?
O6 C174 H17G 110.8 . . ?
O6 C174 H17H 110.8 . . ?
C173 C174 H17G 110.8 . . ?
C173 C174 H17H 110.8 . . ?
H17G C174 H17H 108.8 . . ?
C74 C73 C72 119.8(3) . . ?
C74 C73 H73 120.1 . . ?
C72 C73 H73 120.1 . . ?
H16C C169 H16D 109.6 . . ?
C168 C169 H16C 111.9 . . ?
C168 C169 H16D 111.9 . . ?
C168 C169 C170 99.3(3) . . ?
C170 C169 H16C 111.9 . . ?
C170 C169 H16D 111.9 . . ?
C167 C168 H16E 110.8 . . ?
C167 C168 H16F 110.8 . . ?
C169 C168 C167 104.8(3) . . ?
C169 C168 H16E 110.8 . . ?
C169 C168 H16F 110.8 . . ?
H16E C168 H16F 108.9 . . ?
C158 O2 C155 108.5(5) . . ?
C53 C52 H52 120.3 . . ?
C53 C52 C51 119.5(3) . . ?
C51 C52 H52 120.3 . . ?
C131 C132 H132 120.2 . . ?
C131 C132 C133 119.6(5) . . ?
C133 C132 H132 120.2 . . ?
C50 C51 H51 119.9 . . ?
C52 C51 C50 120.2(4) . . ?
C52 C51 H51 119.9 . . ?
O6 C171 C172 109.8(3) . . ?
O6 C171 H17I 109.7 . . ?
O6 C171 H17J 109.7 . . ?
C172 C171 H17I 109.7 . . ?
C172 C171 H17J 109.7 . . ?
H17I C171 H17J 108.2 . . ?
O4 C164 H16O 110.8 . . ?
O4 C164 H16P 110.8 . . ?
O4 C164 C163 104.7(4) . . ?
H16O C164 H16P 108.9 . . ?
C163 C164 H16O 110.8 . . ?
C163 C164 H16P 110.8 . . ?
H16G C161 H16H 109.3 . . ?
C162 C161 H16G 111.4 . . ?
C162 C161 H16H 111.4 . . ?
C160 C161 H16G 111.4 . . ?
C160 C161 H16H 111.4 . . ?
C160 C161 C162 101.7(3) . . ?
O5 C170 C169 106.7(3) . . ?
O5 C170 H17A 110.4 . . ?
O5 C170 H17B 110.4 . . ?
C169 C170 H17A 110.4 . . ?
C169 C170 H17B 110.4 . . ?
H17A C170 H17B 108.6 . . ?
O3 C162 C161 105.5(3) . . ?
O3 C162 H16I 110.6 . . ?
O3 C162 H16J 110.6 . . ?
C161 C162 H16I 110.6 . . ?
C161 C162 H16J 110.6 . . ?
H16I C162 H16J 108.8 . . ?
C161 C160 H16K 111.4 . . ?
C161 C160 H16L 111.4 . . ?
H16K C160 H16L 109.2 . . ?
C159 C160 C161 102.0(4) . . ?
C159 C160 H16K 111.4 . . ?
C159 C160 H16L 111.4 . . ?
C136 C135 H135 120.1 . . ?
C134 C135 C136 119.9(5) . . ?
C134 C135 H135 120.1 . . ?
O3 C159 C160 109.7(4) . . ?
O3 C159 H15A 109.7 . . ?
O3 C159 H15B 109.7 . . ?
C160 C159 H15A 109.7 . . ?
C160 C159 H15B 109.7 . . ?
H15A C159 H15B 108.2 . . ?
C132 C133 H133 120.3 . . ?
C134 C133 C132 119.4(5) . . ?
C134 C133 H133 120.3 . . ?
C135 C134 C133 121.2(4) . . ?
C135 C134 H134 119.4 . . ?
C133 C134 H134 119.4 . . ?
C165 C163 H16Q 110.8 . . ?
C165 C163 H16R 110.8 . . ?
C164 C163 C165 104.8(4) . . ?
C164 C163 H16Q 110.8 . . ?
C164 C163 H16R 110.8 . . ?
H16Q C163 H16R 108.9 . . ?
H15C C157 H15D 109.1 . . ?
C158 C157 H15C 111.2 . . ?
C158 C157 H15D 111.2 . . ?
C156 C157 H15C 111.2 . . ?
C156 C157 H15D 111.2 . . ?
C156 C157 C158 103.0(5) . . ?
O2 C158 C157 108.1(6) . . ?
O2 C158 H15E 110.1 . . ?
O2 C158 H15F 110.1 . . ?
C157 C158 H15E 110.1 . . ?
C157 C158 H15F 110.1 . . ?
H15E C158 H15F 108.4 . . ?
C157 C156 H15G 111.9 . . ?
C157 C156 H15H 111.9 . . ?
C157 C156 C155 99.4(5) . . ?
H15G C156 H15H 109.6 . . ?
C155 C156 H15G 111.9 . . ?
C155 C156 H15H 111.9 . . ?
O4 C166 H16S 110.1 . . ?
O4 C166 H16T 110.1 . . ?
C165 C166 O4 108.1(5) . . ?
C165 C166 H16S 110.1 . . ?
C165 C166 H16T 110.1 . . ?
H16S C166 H16T 108.4 . . ?
O2 C155 C156 106.6(5) . . ?
O2 C155 H15I 110.4 . . ?
O2 C155 H15J 110.4 . . ?
C156 C155 H15I 110.4 . . ?
C156 C155 H15J 110.4 . . ?
H15I C155 H15J 108.6 . . ?
H15K C153 H15L 109.0 . . ?
C152 C153 H15K 111.0 . . ?
C152 C153 H15L 111.0 . . ?
C154 C153 H15K 111.0 . . ?
C154 C153 H15L 111.0 . . ?
C154 C153 C152 103.6(6) . . ?
C153 C152 H15M 111.3 . . ?
C153 C152 H15N 111.3 . . ?
H15M C152 H15N 109.2 . . ?
C151 C152 C153 102.3(7) . . ?
C151 C152 H15M 111.3 . . ?
C151 C152 H15N 111.3 . . ?
C152 C151 H15O 110.0 . . ?
C152 C151 H15P 110.0 . . ?
H15O C151 H15P 108.4 . . ?
O1 C151 C152 108.4(5) . . ?
O1 C151 H15O 110.0 . . ?
O1 C151 H15P 110.0 . . ?
C154 O1 C151 106.0(5) . . ?
C153 C154 H15Q 109.7 . . ?
C153 C154 H15R 109.7 . . ?
O1 C154 C153 109.6(6) . . ?
O1 C154 H15Q 109.7 . . ?
O1 C154 H15R 109.7 . . ?
H15Q C154 H15R 108.2 . . ?

loop_
_geom_bond_atom_site_label_1
_geom_bond_atom_site_label_2
_geom_bond_distance
_geom_bond_site_symmetry_2
_geom_bond_publ_flag
Cu1 C1 1.898(2) . ?
Cu1 C68 1.863(3) . ?
Cu2 C76 1.894(2) . ?
Cu2 C143 1.861(3) . ?
Cl1 C7 1.753(3) . ?
Cl2 C39 1.752(3) . ?
Cl4 C114 1.755(3) . ?
Cl3 C82 1.749(3) . ?
N3 C1 1.368(3) . ?
N3 C36 1.448(3) . ?
N3 C3 1.395(3) . ?
N39 C1 1.365(3) . ?
N39 C4 1.449(3) . ?
N39 C2 1.392(3) . ?
N009 C111 1.452(3) . ?
N009 C78 1.391(3) . ?
N009 C76 1.363(3) . ?
N00A C77 1.392(3) . ?
N00A C76 1.366(3) . ?
N00A C79 1.448(3) . ?
C4 C9 1.400(3) . ?
C4 C5 1.407(3) . ?
C36 C41 1.412(3) . ?
C36 C37 1.406(3) . ?
C6 H6 0.9500 . ?
C6 C7 1.391(3) . ?
C6 C5 1.391(3) . ?
O5 C167 1.422(5) . ?
O5 C170 1.423(6) . ?
C41 C40 1.393(4) . ?
C41 C42 1.537(3) . ?
C111 C116 1.409(3) . ?
C111 C112 1.403(3) . ?
C37 C55 1.535(3) . ?
C37 C38 1.400(3) . ?
C55 H55 1.0000 . ?
C55 C62 1.533(3) . ?
C55 C56 1.533(3) . ?
C39 C38 1.389(4) . ?
C39 C40 1.388(4) . ?
C77 H77 0.9500 . ?
C77 C78 1.357(4) . ?
C24 C23 1.534(3) . ?
C24 C29 1.393(4) . ?
C24 C25 1.397(4) . ?
C9 C8 1.396(3) . ?
C9 C10 1.527(3) . ?
C38 H38 0.9500 . ?
C40 H40 0.9500 . ?
O3 C162 1.427(5) . ?
O3 C159 1.414(5) . ?
C30 C23 1.523(4) . ?
C30 C35 1.398(4) . ?
C30 C31 1.401(4) . ?
C62 C63 1.398(4) . ?
C62 C67 1.393(4) . ?
C17 C10 1.528(3) . ?
C17 C18 1.405(4) . ?
C17 C22 1.391(4) . ?
C56 C57 1.386(4) . ?
C56 C61 1.402(4) . ?
C78 H78 0.9500 . ?
C83 H83 0.9500 . ?
C83 C84 1.394(4) . ?
C83 C82 1.389(4) . ?
C84 C85 1.533(3) . ?
C84 C79 1.402(3) . ?
C7 C8 1.389(3) . ?
C11 C10 1.533(3) . ?
C11 C16 1.397(4) . ?
C11 C12 1.401(4) . ?
C8 H8 0.9500 . ?
C5 C23 1.531(3) . ?
C23 H23 1.0000 . ?
C2 H2 0.9500 . ?
C2 C3 1.353(4) . ?
C85 H85 1.0000 . ?
C85 C86 1.534(4) . ?
C85 C92 1.535(4) . ?
C3 H3 0.9500 . ?
C10 H10 1.0000 . ?
C80 C81 1.399(4) . ?
C80 C79 1.413(3) . ?
C80 C98 1.529(3) . ?
C42 H42 1.0000 . ?
C42 C43 1.532(3) . ?
C42 C49 1.534(4) . ?
C81 H81 0.9500 . ?
C81 C82 1.389(4) . ?
C116 C117 1.537(3) . ?
C116 C115 1.394(4) . ?
C86 C87 1.395(4) . ?
C86 C91 1.398(4) . ?
C98 H98 1.0000 . ?
C98 C99 1.536(4) . ?
C98 C105 1.532(4) . ?
C118 C117 1.524(4) . ?
C118 C123 1.399(4) . ?
C118 C119 1.396(4) . ?
C18 H18 0.9500 . ?
C18 C19 1.390(4) . ?
C117 H117 1.0000 . ?
C117 C124 1.536(4) . ?
C113 H113 0.9500 . ?
C113 C114 1.383(4) . ?
C113 C112 1.396(4) . ?
C123 H123 0.9500 . ?
C123 C122 1.390(4) . ?
C43 C44 1.393(4) . ?
C43 C48 1.391(4) . ?
C99 C100 1.404(4) . ?
C99 C104 1.390(4) . ?
C105 C106 1.393(4) . ?
C105 C110 1.401(4) . ?
C115 H115 0.9500 . ?
C115 C114 1.388(4) . ?
C112 C130 1.534(3) . ?
C137 C142 1.403(4) . ?
C137 C130 1.533(4) . ?
C137 C138 1.391(4) . ?
C63 H63 0.9500 . ?
C63 C64 1.398(4) . ?
C19 H19 0.9500 . ?
C19 C20 1.385(4) . ?
C49 C54 1.403(4) . ?
C49 C50 1.383(4) . ?
C22 H22 0.9500 . ?
C22 C21 1.399(4) . ?
O6 C174 1.450(5) . ?
O6 C171 1.380(5) . ?
C87 H87 0.9500 . ?
C87 C88 1.404(4) . ?
C92 C97 1.390(4) . ?
C92 C93 1.398(4) . ?
C67 H67 0.9500 . ?
C67 C66 1.397(4) . ?
C29 H29 0.9500 . ?
C29 C28 1.407(4) . ?
C124 C125 1.389(4) . ?
C124 C129 1.394(4) . ?
C44 H44 0.9500 . ?
C44 C45 1.394(4) . ?
C16 H16 0.9500 . ?
C16 C15 1.399(4) . ?
C119 H119 0.9500 . ?
C119 C120 1.388(4) . ?
C12 H12 0.9500 . ?
C12 C13 1.391(4) . ?
C142 H142 0.9500 . ?
C142 C141 1.394(4) . ?
C130 H130 1.0000 . ?
C130 C131 1.531(4) . ?
C106 H106 0.9500 . ?
C106 C107 1.396(4) . ?
C91 H91 0.9500 . ?
C91 C90 1.391(4) . ?
C110 H110 0.9500 . ?
C110 C109 1.393(4) . ?
C48 H48 0.9500 . ?
C48 C47 1.398(4) . ?
C35 H35 0.9500 . ?
C35 C34 1.395(4) . ?
C100 H100 0.9500 . ?
C100 C101 1.390(4) . ?
C20 H20 0.9500 . ?
C20 C21 1.390(4) . ?
C15 H15 0.9500 . ?
C15 C14 1.386(4) . ?
C122 H122 0.9500 . ?
C122 C121 1.383(5) . ?
C138 H138 0.9500 . ?
C138 C139 1.400(4) . ?
C68 C69 1.225(4) . ?
C13 H13 0.9500 . ?
C13 C14 1.390(4) . ?
C14 H14 0.9500 . ?
C45 H45 0.9500 . ?
C45 C46 1.390(5) . ?
C28 H28 0.9500 . ?
C28 C27 1.381(4) . ?
C27 H27 0.9500 . ?
C27 C26 1.388(4) . ?
C25 H25 0.9500 . ?
C25 C26 1.396(4) . ?
C21 H21 0.9500 . ?
C31 H31 0.9500 . ?
C31 C32 1.393(5) . ?
C69 C70 1.447(4) . ?
C97 H97 0.9500 . ?
C97 C96 1.393(4) . ?
C70 C71 1.404(4) . ?
C70 C75 1.399(4) . ?
C89 H89 0.9500 . ?
C89 C88 1.371(5) . ?
C89 C90 1.396(4) . ?
C26 H26 0.9500 . ?
C57 H57 0.9500 . ?
C57 C58 1.391(4) . ?
C88 H88 0.9500 . ?
C108 H108 0.9500 . ?
C108 C107 1.385(5) . ?
C108 C109 1.389(5) . ?
C93 H93 0.9500 . ?
C93 C94 1.389(5) . ?
C66 H66 0.9500 . ?
C66 C65 1.387(5) . ?
C65 H65 0.9500 . ?
C65 C64 1.380(5) . ?
C64 H64 0.9500 . ?
C90 H90 0.9500 . ?
C125 H125 0.9500 . ?
C125 C126 1.406(5) . ?
C121 H121 0.9500 . ?
C121 C120 1.388(5) . ?
C71 H71 0.9500 . ?
C71 C72 1.388(4) . ?
C101 H101 0.9500 . ?
C101 C102 1.390(5) . ?
C107 H107 0.9500 . ?
C54 H54 0.9500 . ?
C54 C53 1.378(5) . ?
C109 H109 0.9500 . ?
C145 C144 1.445(4) . ?
C145 C150 1.387(5) . ?
C145 C146 1.390(5) . ?
C61 H61 0.9500 . ?
C61 C60 1.387(4) . ?
C144 C143 1.221(4) . ?
C104 H104 0.9500 . ?
C104 C103 1.397(4) . ?
C129 H129 0.9500 . ?
C129 C128 1.403(4) . ?
C120 H120 0.9500 . ?
C131 C136 1.404(5) . ?
C131 C132 1.385(5) . ?
C141 H141 0.9500 . ?
C141 C140 1.378(5) . ?
C32 H32 0.9500 . ?
C32 C33 1.392(5) . ?
C46 H46 0.9500 . ?
C46 C47 1.383(5) . ?
C33 H33 0.9500 . ?
C33 C34 1.384(5) . ?
C75 H75 0.9500 . ?
C75 C74 1.399(4) . ?
C96 H96 0.9500 . ?
C96 C95 1.390(5) . ?
C34 H34 0.9500 . ?
C94 H94 0.9500 . ?
C94 C95 1.380(5) . ?
C50 H50 0.9500 . ?
C50 C51 1.404(5) . ?
C58 H58 0.9500 . ?
C58 C59 1.377(5) . ?
C47 H47 0.9500 . ?
C148 H148 0.9500 . ?
C148 C149 1.378(5) . ?
C148 C147 1.375(5) . ?
C150 H150 0.9500 . ?
C150 C149 1.390(5) . ?
C139 H139 0.9500 . ?
C139 C140 1.390(5) . ?
C95 H95 0.9500 . ?
C53 H53 0.9500 . ?
C53 C52 1.370(6) . ?
C74 H74 0.9500 . ?
C74 C73 1.374(5) . ?
C102 H102 0.9500 . ?
C102 C103 1.385(5) . ?
C72 H72 0.9500 . ?
C72 C73 1.384(5) . ?
C149 H149 0.9500 . ?
C103 H103 0.9500 . ?
O4 C164 1.368(5) . ?
O4 C166 1.467(7) . ?
C136 H136 0.9500 . ?
C136 C135 1.396(5) . ?
C59 H59 0.9500 . ?
C59 C60 1.384(5) . ?
C128 H128 0.9500 . ?
C128 C127 1.373(6) . ?
C172 H17C 0.9900 . ?
C172 H17D 0.9900 . ?
C172 C173 1.511(5) . ?
C172 C171 1.483(5) . ?
C146 H146 0.9500 . ?
C146 C147 1.394(5) . ?
C140 H140 0.9500 . ?
C165 H16M 0.9900 . ?
C165 H16N 0.9900 . ?
C165 C163 1.514(6) . ?
C165 C166 1.464(6) . ?
C173 H17E 0.9900 . ?
C173 H17F 0.9900 . ?
C173 C174 1.513(6) . ?
C60 H60 0.9500 . ?
C167 H16A 0.9900 . ?
C167 H16B 0.9900 . ?
C167 C168 1.531(6) . ?
C147 H147 0.9500 . ?
C127 H127 0.9500 . ?
C127 C126 1.380(6) . ?
C126 H126 0.9500 . ?
C174 H17G 0.9900 . ?
C174 H17H 0.9900 . ?
C73 H73 0.9500 . ?
C169 H16C 0.9900 . ?
C169 H16D 0.9900 . ?
C169 C168 1.513(6) . ?
C169 C170 1.543(6) . ?
C168 H16E 0.9900 . ?
C168 H16F 0.9900 . ?
O2 C158 1.393(7) . ?
O2 C155 1.429(7) . ?
C52 H52 0.9500 . ?
C52 C51 1.389(6) . ?
C132 H132 0.9500 . ?
C132 C133 1.410(6) . ?
C51 H51 0.9500 . ?
C171 H17I 0.9900 . ?
C171 H17J 0.9900 . ?
C164 H16O 0.9900 . ?
C164 H16P 0.9900 . ?
C164 C163 1.506(6) . ?
C161 H16G 0.9900 . ?
C161 H16H 0.9900 . ?
C161 C162 1.511(6) . ?
C161 C160 1.509(6) . ?
C170 H17A 0.9900 . ?
C170 H17B 0.9900 . ?
C162 H16I 0.9900 . ?
C162 H16J 0.9900 . ?
C160 H16K 0.9900 . ?
C160 H16L 0.9900 . ?
C160 C159 1.481(6) . ?
C135 H135 0.9500 . ?
C135 C134 1.367(9) . ?
C159 H15A 0.9900 . ?
C159 H15B 0.9900 . ?
C133 H133 0.9500 . ?
C133 C134 1.392(9) . ?
C134 H134 0.9500 . ?
C163 H16Q 0.9900 . ?
C163 H16R 0.9900 . ?
C157 H15C 0.9900 . ?
C157 H15D 0.9900 . ?
C157 C158 1.535(9) . ?
C157 C156 1.501(8) . ?
C158 H15E 0.9900 . ?
C158 H15F 0.9900 . ?
C156 H15G 0.9900 . ?
C156 H15H 0.9900 . ?
C156 C155 1.548(9) . ?
C166 H16S 0.9900 . ?
C166 H16T 0.9900 . ?
C155 H15I 0.9900 . ?
C155 H15J 0.9900 . ?
C153 H15K 0.9900 . ?
C153 H15L 0.9900 . ?
C153 C152 1.488(9) . ?
C153 C154 1.448(9) . ?
C152 H15M 0.9900 . ?
C152 H15N 0.9900 . ?
C152 C151 1.478(8) . ?
C151 H15O 0.9900 . ?
C151 H15P 0.9900 . ?
C151 O1 1.429(6) . ?
O1 C154 1.421(6) . ?
C154 H15Q 0.9900 . ?
C154 H15R 0.9900 . ?

loop_
_geom_torsion_atom_site_label_1
_geom_torsion_atom_site_label_2
_geom_torsion_atom_site_label_3
_geom_torsion_atom_site_label_4
_geom_torsion
_geom_torsion_site_symmetry_1
_geom_torsion_site_symmetry_2
_geom_torsion_site_symmetry_3
_geom_torsion_site_symmetry_4
_geom_torsion_publ_flag
Cl1 C7 C8 C9 -178.37(18) . . . . ?
Cl2 C39 C38 C37 -178.97(19) . . . . ?
Cl2 C39 C40 C41 178.78(19) . . . . ?
N3 C36 C41 C40 -177.4(2) . . . . ?
N3 C36 C41 C42 2.5(3) . . . . ?
N3 C36 C37 C55 -2.7(3) . . . . ?
N3 C36 C37 C38 177.2(2) . . . . ?
N39 C4 C9 C8 -179.5(2) . . . . ?
N39 C4 C9 C10 2.3(3) . . . . ?
N39 C4 C5 C6 179.1(2) . . . . ?
N39 C4 C5 C23 -3.8(3) . . . . ?
N39 C2 C3 N3 -0.3(3) . . . . ?
N009 C111 C116 C117 5.0(3) . . . . ?
N009 C111 C116 C115 -177.4(2) . . . . ?
N009 C111 C112 C113 177.6(2) . . . . ?
N009 C111 C112 C130 -3.6(3) . . . . ?
N00A C77 C78 N009 0.2(3) . . . . ?
C1 Cu1 C68 C69 33.7(19) . . . . ?
C1 N3 C36 C41 78.2(3) . . . . ?
C1 N3 C36 C37 -100.6(3) . . . . ?
C1 N3 C3 C2 0.0(3) . . . . ?
C1 N39 C4 C9 88.0(3) . . . . ?
C1 N39 C4 C5 -89.5(3) . . . . ?
C1 N39 C2 C3 0.5(3) . . . . ?
C4 N39 C1 Cu1 7.3(3) . . . . ?
C4 N39 C1 N3 179.63(19) . . . . ?
C4 N39 C2 C3 -179.6(2) . . . . ?
C4 C9 C8 C7 0.8(3) . . . . ?
C4 C9 C10 C17 90.3(3) . . . . ?
C4 C9 C10 C11 -140.7(2) . . . . ?
C4 C5 C23 C24 154.2(2) . . . . ?
C4 C5 C23 C30 -76.0(3) . . . . ?
C36 N3 C1 Cu1 -14.8(3) . . . . ?
C36 N3 C1 N39 173.89(19) . . . . ?
C36 N3 C3 C2 -173.4(2) . . . . ?
C36 C41 C40 C39 -0.3(4) . . . . ?
C36 C41 C42 C43 -147.2(2) . . . . ?
C36 C41 C42 C49 85.1(3) . . . . ?
C36 C37 C55 C62 131.2(2) . . . . ?
C36 C37 C55 C56 -102.0(3) . . . . ?
C36 C37 C38 C39 0.7(4) . . . . ?
C6 C7 C8 C9 0.8(4) . . . . ?
C6 C5 C23 C24 -28.8(3) . . . . ?
C6 C5 C23 C30 101.0(3) . . . . ?
O5 C167 C168 C169 23.7(4) . . . . ?
C41 C36 C37 C55 178.6(2) . . . . ?
C41 C36 C37 C38 -1.5(4) . . . . ?
C41 C42 C43 C44 -81.6(3) . . . . ?
C41 C42 C43 C48 101.3(3) . . . . ?
C41 C42 C49 C54 176.1(2) . . . . ?
C41 C42 C49 C50 -6.1(4) . . . . ?
C111 N009 C78 C77 176.1(2) . . . . ?
C111 N009 C76 Cu2 16.5(4) . . . . ?
C111 N009 C76 N00A -175.8(2) . . . . ?
C111 C116 C117 C118 74.0(3) . . . . ?
C111 C116 C117 C124 -158.9(2) . . . . ?
C111 C116 C115 C114 -0.3(4) . . . . ?
C111 C112 C130 C137 -79.4(3) . . . . ?
C111 C112 C130 C131 154.4(3) . . . . ?
C37 C36 C41 C40 1.4(4) . . . . ?
C37 C36 C41 C42 -178.7(2) . . . . ?
C37 C55 C62 C63 93.4(3) . . . . ?
C37 C55 C62 C67 -88.3(3) . . . . ?
C37 C55 C56 C57 -16.4(4) . . . . ?
C37 C55 C56 C61 169.2(2) . . . . ?
C55 C37 C38 C39 -179.5(2) . . . . ?
C55 C62 C63 C64 177.1(2) . . . . ?
C55 C62 C67 C66 -177.4(2) . . . . ?
C55 C56 C57 C58 -175.9(3) . . . . ?
C55 C56 C61 C60 175.6(3) . . . . ?
C77 N00A C76 Cu2 168.18(16) . . . . ?
C77 N00A C76 N009 -1.4(3) . . . . ?
C77 N00A C79 C84 -79.4(3) . . . . ?
C77 N00A C79 C80 105.6(3) . . . . ?
C24 C29 C28 C27 -0.3(4) . . . . ?
C24 C25 C26 C27 -0.2(4) . . . . ?
C9 C4 C5 C6 1.8(4) . . . . ?
C9 C4 C5 C23 178.9(2) . . . . ?
C38 C37 C55 C62 -48.6(3) . . . . ?
C38 C37 C55 C56 78.1(3) . . . . ?
C38 C39 C40 C41 -0.6(4) . . . . ?
C40 C41 C42 C43 32.7(3) . . . . ?
C40 C41 C42 C49 -95.0(3) . . . . ?
C40 C39 C38 C37 0.4(4) . . . . ?
C30 C35 C34 C33 -0.4(5) . . . . ?
C30 C31 C32 C33 -0.1(4) . . . . ?
C62 C55 C56 C57 111.0(3) . . . . ?
C62 C55 C56 C61 -63.5(3) . . . . ?
C62 C63 C64 C65 0.4(4) . . . . ?
C62 C67 C66 C65 0.1(4) . . . . ?
C17 C18 C19 C20 -0.2(4) . . . . ?
C17 C22 C21 C20 0.3(4) . . . . ?
C56 C55 C62 C63 -34.9(3) . . . . ?
C56 C55 C62 C67 143.4(2) . . . . ?
C56 C57 C58 C59 0.7(5) . . . . ?
C56 C61 C60 C59 0.7(6) . . . . ?
C78 N009 C111 C116 -83.3(3) . . . . ?
C78 N009 C111 C112 98.8(3) . . . . ?
C78 N009 C76 Cu2 -166.16(19) . . . . ?
C78 N009 C76 N00A 1.5(3) . . . . ?
C83 C84 C85 C86 39.7(3) . . . . ?
C83 C84 C85 C92 -88.6(3) . . . . ?
C83 C84 C79 N00A -174.6(2) . . . . ?
C83 C84 C79 C80 0.2(4) . . . . ?
C84 C83 C82 Cl3 -179.8(2) . . . . ?
C84 C83 C82 C81 0.6(4) . . . . ?
C84 C85 C86 C87 -115.0(3) . . . . ?
C84 C85 C86 C91 64.5(3) . . . . ?
C84 C85 C92 C97 41.7(3) . . . . ?
C84 C85 C92 C93 -139.2(2) . . . . ?
C7 C6 C5 C4 -0.1(3) . . . . ?
C7 C6 C5 C23 -177.1(2) . . . . ?
C76 N009 C111 C116 93.6(3) . . . . ?
C76 N009 C111 C112 -84.3(3) . . . . ?
C76 N009 C78 C77 -1.1(3) . . . . ?
C76 N00A C77 C78 0.8(3) . . . . ?
C76 N00A C79 C84 96.9(3) . . . . ?
C76 N00A C79 C80 -78.1(3) . . . . ?
C11 C16 C15 C14 -0.1(4) . . . . ?
C11 C12 C13 C14 -0.2(4) . . . . ?
C8 C9 C10 C17 -88.0(3) . . . . ?
C8 C9 C10 C11 41.0(3) . . . . ?
C5 C4 C9 C8 -2.2(3) . . . . ?
C5 C4 C9 C10 179.6(2) . . . . ?
C5 C6 C7 Cl1 178.01(18) . . . . ?
C5 C6 C7 C8 -1.1(4) . . . . ?
C23 C24 C29 C28 178.1(2) . . . . ?
C23 C24 C25 C26 -177.9(2) . . . . ?
C23 C30 C35 C34 177.8(3) . . . . ?
C23 C30 C31 C32 -177.6(2) . . . . ?
C2 N39 C1 Cu1 -172.88(16) . . . . ?
C2 N39 C1 N3 -0.5(2) . . . . ?
C2 N39 C4 C9 -91.9(3) . . . . ?
C2 N39 C4 C5 90.7(3) . . . . ?
C85 C84 C79 N00A 4.4(4) . . . . ?
C85 C84 C79 C80 179.2(2) . . . . ?
C85 C86 C87 C88 179.9(2) . . . . ?
C85 C86 C91 C90 179.9(2) . . . . ?
C85 C92 C97 C96 178.4(3) . . . . ?
C85 C92 C93 C94 -179.0(3) . . . . ?
C3 N3 C1 Cu1 171.66(18) . . . . ?
C3 N3 C1 N39 0.3(2) . . . . ?
C3 N3 C36 C41 -109.1(3) . . . . ?
C3 N3 C36 C37 72.1(3) . . . . ?
C10 C9 C8 C7 179.1(2) . . . . ?
C10 C17 C18 C19 -178.7(2) . . . . ?
C10 C17 C22 C21 178.6(2) . . . . ?
C10 C11 C16 C15 -178.3(2) . . . . ?
C10 C11 C12 C13 178.5(2) . . . . ?
C80 C81 C82 Cl3 -179.9(2) . . . . ?
C80 C81 C82 C83 -0.3(4) . . . . ?
C80 C98 C99 C100 163.3(2) . . . . ?
C80 C98 C99 C104 -22.0(4) . . . . ?
C80 C98 C105 C106 -96.3(3) . . . . ?
C80 C98 C105 C110 86.4(3) . . . . ?
C42 C41 C40 C39 179.8(2) . . . . ?
C42 C43 C44 C45 -178.6(2) . . . . ?
C42 C43 C48 C47 178.2(3) . . . . ?
C42 C49 C54 C53 178.7(3) . . . . ?
C42 C49 C50 C51 -176.8(3) . . . . ?
C81 C80 C79 N00A 174.8(2) . . . . ?
C81 C80 C79 C84 0.0(4) . . . . ?
C81 C80 C98 C99 78.2(3) . . . . ?
C81 C80 C98 C105 -48.1(3) . . . . ?
C116 C111 C112 C113 -0.2(4) . . . . ?
C116 C111 C112 C130 178.6(2) . . . . ?
C116 C117 C124 C125 76.8(3) . . . . ?
C116 C117 C124 C129 -102.5(3) . . . . ?
C116 C115 C114 Cl4 179.02(19) . . . . ?
C116 C115 C114 C113 -0.1(4) . . . . ?
C86 C85 C92 C97 -84.5(3) . . . . ?
C86 C85 C92 C93 94.6(3) . . . . ?
C86 C87 C88 C89 0.3(4) . . . . ?
C86 C91 C90 C89 0.2(4) . . . . ?
C79 N00A C77 C78 177.3(2) . . . . ?
C79 N00A C76 Cu2 -8.6(3) . . . . ?
C79 N00A C76 N009 -178.18(19) . . . . ?
C79 C84 C85 C86 -139.3(2) . . . . ?
C79 C84 C85 C92 92.4(3) . . . . ?
C79 C80 C81 C82 0.0(4) . . . . ?
C79 C80 C98 C99 -102.3(3) . . . . ?
C79 C80 C98 C105 131.4(3) . . . . ?
C98 C80 C81 C82 179.5(2) . . . . ?
C98 C80 C79 N00A -4.7(4) . . . . ?
C98 C80 C79 C84 -179.5(2) . . . . ?
C98 C99 C100 C101 176.5(3) . . . . ?
C98 C99 C104 C103 -175.2(3) . . . . ?
C98 C105 C106 C107 -176.9(2) . . . . ?
C98 C105 C110 C109 177.8(2) . . . . ?
C118 C117 C124 C125 -157.7(2) . . . . ?
C118 C117 C124 C129 23.0(3) . . . . ?
C118 C123 C122 C121 1.4(4) . . . . ?
C118 C119 C120 C121 0.1(5) . . . . ?
C18 C17 C10 C9 -164.7(2) . . . . ?
C18 C17 C10 C11 67.1(3) . . . . ?
C18 C17 C22 C21 -0.2(4) . . . . ?
C18 C19 C20 C21 0.3(4) . . . . ?
C117 C116 C115 C114 177.4(2) . . . . ?
C117 C118 C123 C122 179.0(2) . . . . ?
C117 C118 C119 C120 -179.8(3) . . . . ?
C117 C124 C125 C126 -178.2(3) . . . . ?
C117 C124 C129 C128 177.7(3) . . . . ?
C113 C112 C130 C137 99.5(3) . . . . ?
C113 C112 C130 C131 -26.8(4) . . . . ?
C123 C118 C117 C116 -139.6(2) . . . . ?
C123 C118 C117 C124 93.7(3) . . . . ?
C123 C118 C119 C120 -0.4(4) . . . . ?
C123 C122 C121 C120 -1.7(5) . . . . ?
C43 C42 C49 C54 47.1(3) . . . . ?
C43 C42 C49 C50 -135.0(3) . . . . ?
C43 C44 C45 C46 1.3(4) . . . . ?
C43 C48 C47 C46 -0.3(5) . . . . ?
C99 C98 C105 C106 135.4(2) . . . . ?
C99 C98 C105 C110 -41.9(3) . . . . ?
C99 C100 C101 C102 -1.3(5) . . . . ?
C99 C104 C103 C102 -0.5(6) . . . . ?
C105 C98 C99 C100 -68.9(3) . . . . ?
C105 C98 C99 C104 105.8(3) . . . . ?
C105 C106 C107 C108 -0.9(4) . . . . ?
C105 C110 C109 C108 -1.1(4) . . . . ?
C115 C116 C117 C118 -103.5(3) . . . . ?
C115 C116 C117 C124 23.5(3) . . . . ?
C114 C113 C112 C111 -0.2(4) . . . . ?
C114 C113 C112 C130 -179.0(2) . . . . ?
C112 C111 C116 C117 -177.2(2) . . . . ?
C112 C111 C116 C115 0.4(4) . . . . ?
C112 C113 C114 Cl4 -178.8(2) . . . . ?
C112 C113 C114 C115 0.3(4) . . . . ?
C112 C130 C131 C136 98.4(3) . . . . ?
C112 C130 C131 C132 -80.3(3) . . . . ?
C137 C142 C141 C140 -0.4(5) . . . . ?
C137 C130 C131 C136 -28.3(4) . . . . ?
C137 C130 C131 C132 153.0(3) . . . . ?
C137 C138 C139 C140 0.2(5) . . . . ?
C63 C62 C67 C66 0.9(4) . . . . ?
C19 C20 C21 C22 -0.4(4) . . . . ?
C82 C83 C84 C85 -179.5(2) . . . . ?
C82 C83 C84 C79 -0.5(4) . . . . ?
C49 C42 C43 C44 47.7(3) . . . . ?
C49 C42 C43 C48 -129.3(3) . . . . ?
C49 C54 C53 C52 -1.3(5) . . . . ?
C49 C50 C51 C52 -2.3(6) . . . . ?
C22 C17 C10 C9 16.5(3) . . . . ?
C22 C17 C10 C11 -111.7(3) . . . . ?
C22 C17 C18 C19 0.1(4) . . . . ?
C87 C86 C91 C90 -0.6(4) . . . . ?
C92 C85 C86 C87 11.8(3) . . . . ?
C92 C85 C86 C91 -168.7(2) . . . . ?
C92 C97 C96 C95 1.3(5) . . . . ?
C92 C93 C94 C95 -0.1(5) . . . . ?
C67 C62 C63 C64 -1.2(4) . . . . ?
C67 C66 C65 C64 -0.9(4) . . . . ?
C29 C24 C23 C30 -24.1(3) . . . . ?
C29 C24 C23 C5 103.7(3) . . . . ?
C29 C24 C25 C26 1.1(4) . . . . ?
C29 C28 C27 C26 1.2(4) . . . . ?
C124 C125 C126 C127 -0.1(5) . . . . ?
C124 C129 C128 C127 1.0(5) . . . . ?
C44 C43 C48 C47 1.1(4) . . . . ?
C44 C45 C46 C47 -0.5(5) . . . . ?
C16 C11 C10 C9 -110.9(3) . . . . ?
C16 C11 C10 C17 17.5(3) . . . . ?
C16 C11 C12 C13 0.0(4) . . . . ?
C16 C15 C14 C13 -0.1(4) . . . . ?
C119 C118 C117 C116 39.8(3) . . . . ?
C119 C118 C117 C124 -86.9(3) . . . . ?
C119 C118 C123 C122 -0.4(4) . . . . ?
C12 C11 C10 C9 70.6(3) . . . . ?
C12 C11 C10 C17 -160.9(2) . . . . ?
C12 C11 C16 C15 0.2(4) . . . . ?
C12 C13 C14 C15 0.2(4) . . . . ?
C142 C137 C130 C112 162.8(2) . . . . ?
C142 C137 C130 C131 -70.9(3) . . . . ?
C142 C137 C138 C139 0.0(4) . . . . ?
C142 C141 C140 C139 0.5(5) . . . . ?
C130 C137 C142 C141 176.4(3) . . . . ?
C130 C137 C138 C139 -176.1(3) . . . . ?
C130 C131 C136 C135 -178.0(3) . . . . ?
C130 C131 C132 C133 177.8(3) . . . . ?
C106 C105 C110 C109 0.5(4) . . . . ?
C91 C86 C87 C88 0.4(4) . . . . ?
C110 C105 C106 C107 0.4(4) . . . . ?
C48 C43 C44 C45 -1.6(4) . . . . ?
C35 C30 C23 C24 93.8(3) . . . . ?
C35 C30 C23 C5 -35.1(3) . . . . ?
C35 C30 C31 C32 0.6(4) . . . . ?
C100 C99 C104 C103 -0.6(5) . . . . ?
C100 C101 C102 C103 0.2(5) . . . . ?
C122 C121 C120 C119 0.9(5) . . . . ?
C138 C137 C142 C141 0.1(4) . . . . ?
C138 C137 C130 C112 -21.1(4) . . . . ?
C138 C137 C130 C131 105.2(3) . . . . ?
C138 C139 C140 C141 -0.4(5) . . . . ?
C68 Cu1 C1 N3 -100.4(6) . . . . ?
C68 Cu1 C1 N39 69.5(6) . . . . ?
C45 C46 C47 C48 0.0(5) . . . . ?
C28 C27 C26 C25 -1.0(4) . . . . ?
C25 C24 C23 C30 154.9(2) . . . . ?
C25 C24 C23 C5 -77.4(3) . . . . ?
C25 C24 C29 C28 -0.8(4) . . . . ?
C31 C30 C23 C24 -88.0(3) . . . . ?
C31 C30 C23 C5 143.0(2) . . . . ?
C31 C30 C35 C34 -0.4(4) . . . . ?
C31 C32 C33 C34 -0.7(5) . . . . ?
C69 C70 C71 C72 176.8(3) . . . . ?
C69 C70 C75 C74 -176.4(3) . . . . ?
C97 C92 C93 C94 0.1(4) . . . . ?
C97 C96 C95 C94 -1.2(5) . . . . ?
C70 C71 C72 C73 -0.1(5) . . . . ?
C70 C75 C74 C73 -0.7(5) . . . . ?
C57 C56 C61 C60 0.8(5) . . . . ?
C57 C58 C59 C60 0.8(6) . . . . ?
C88 C89 C90 C91 0.5(4) . . . . ?
C93 C92 C97 C96 -0.7(4) . . . . ?
C93 C94 C95 C96 0.6(5) . . . . ?
C66 C65 C64 C63 0.7(4) . . . . ?
C90 C89 C88 C87 -0.7(4) . . . . ?
C125 C124 C129 C128 -1.6(4) . . . . ?
C71 C70 C75 C74 1.0(4) . . . . ?
C71 C72 C73 C74 0.4(5) . . . . ?
C101 C102 C103 C104 0.7(6) . . . . ?
C107 C108 C109 C110 0.7(4) . . . . ?
C54 C49 C50 C51 1.1(5) . . . . ?
C54 C53 C52 C51 0.1(6) . . . . ?
C109 C108 C107 C106 0.3(4) . . . . ?
C145 C150 C149 C148 -1.2(5) . . . . ?
C145 C146 C147 C148 -0.5(6) . . . . ?
C61 C56 C57 C58 -1.5(4) . . . . ?
C144 C145 C150 C149 -178.4(3) . . . . ?
C144 C145 C146 C147 179.2(3) . . . . ?
C104 C99 C100 C101 1.4(4) . . . . ?
C129 C124 C125 C126 1.1(4) . . . . ?
C129 C128 C127 C126 0.0(5) . . . . ?
C131 C136 C135 C134 0.1(6) . . . . ?
C131 C132 C133 C134 0.3(6) . . . . ?
C143 Cu2 C76 N009 125.9(6) . . . . ?
C143 Cu2 C76 N00A -40.0(7) . . . . ?
C32 C33 C34 C35 0.9(5) . . . . ?
C75 C70 C71 C72 -0.5(4) . . . . ?
C75 C74 C73 C72 0.0(5) . . . . ?
C50 C49 C54 C53 0.7(4) . . . . ?
C58 C59 C60 C61 -1.5(6) . . . . ?
C150 C145 C146 C147 -2.1(5) . . . . ?
C53 C52 C51 C50 1.7(6) . . . . ?
C149 C148 C147 C146 2.3(5) . . . . ?
O4 C164 C163 C165 32.2(6) . . . . ?
C136 C131 C132 C133 -0.9(5) . . . . ?
C136 C135 C134 C133 -0.8(7) . . . . ?
C128 C127 C126 C125 -0.4(5) . . . . ?
C172 C173 C174 O6 26.3(4) . . . . ?
C146 C145 C150 C149 2.9(5) . . . . ?
C173 C172 C171 O6 -3.6(5) . . . . ?
C167 O5 C170 C169 -21.5(4) . . . . ?
C147 C148 C149 C150 -1.5(5) . . . . ?
C174 O6 C171 C172 21.0(5) . . . . ?
C168 C169 C170 O5 34.6(4) . . . . ?
C132 C131 C136 C135 0.7(5) . . . . ?
C132 C133 C134 C135 0.6(7) . . . . ?
C171 O6 C174 C173 -29.7(4) . . . . ?
C171 C172 C173 C174 -14.1(4) . . . . ?
C164 O4 C166 C165 21.1(7) . . . . ?
C161 C160 C159 O3 -22.0(6) . . . . ?
C170 O5 C167 C168 -1.2(4) . . . . ?
C170 C169 C168 C167 -34.3(4) . . . . ?
C162 O3 C159 C160 -0.2(6) . . . . ?
C162 C161 C160 C159 33.9(5) . . . . ?
C160 C161 C162 O3 -35.6(5) . . . . ?
C159 O3 C162 C161 22.7(5) . . . . ?
C163 C165 C166 O4 0.0(7) . . . . ?
C157 C156 C155 O2 35.6(6) . . . . ?
C158 O2 C155 C156 -21.2(7) . . . . ?
C158 C157 C156 C155 -35.1(6) . . . . ?
C156 C157 C158 O2 25.2(7) . . . . ?
C166 O4 C164 C163 -32.7(6) . . . . ?
C166 C165 C163 C164 -18.8(6) . . . . ?
C155 O2 C158 C157 -2.2(7) . . . . ?
C153 C152 C151 O1 -27.3(10) . . . . ?
C152 C153 C154 O1 -25.4(10) . . . . ?
C152 C151 O1 C154 12.3(8) . . . . ?
C151 O1 C154 C153 8.5(8) . . . . ?
C154 C153 C152 C151 31.1(10) . . . . ?
